data_7043300
loop_
_publ_author_name
'Lalrempuia, Ralte'
'Breivik, Frida'
'T\"ornroos, Karl W.'
'Le Roux, Erwan'

_publ_section_title
;
 Coordination behavior of bis-phenolate saturated and unsaturated
 N-heterocyclic carbene ligands to zirconium: reactivity and activity in
 the copolymerization of cyclohexene oxide with CO2
;
_journal_name_full 'Dalton Trans.'
_journal_paper_doi 10.1039/C7DT01117B
_journal_year 2017
_chemical_formula_moiety 'C76 H104 N4 O8 Zr2, 2(C7 H8)'
_chemical_formula_sum 'C90 H120 N4 O8 Zr2'
_chemical_formula_weight 1568.33
_chemical_properties_physical ', Air-sensitive'
_space_group_crystal_system monoclinic
_space_group_IT_number 15
_space_group_name_Hall '-C 2yc'
_space_group_name_H-M_alt 'C 1 2/c 1'
_symmetry_space_group_name_Hall '-C 2yc'
_symmetry_space_group_name_H-M 'C 1 2/c 1'
_atom_sites_solution_hydrogens mixed
_audit_creation_method SHELXL-2016/6
_audit_update_record
;
2017-02-16 deposited with the CCDC.
2017-05-22 downloaded from the CCDC.
;
_cell_angle_alpha 90
_cell_angle_beta 106.3950(10)
_cell_angle_gamma 90
_cell_formula_units_Z 12
_cell_length_a 60.365(5)
_cell_length_b 17.1143(15)
_cell_length_c 25.466(2)
_cell_measurement_reflns_used 9853
_cell_measurement_temperature 103(2)
_cell_measurement_theta_max 25.63
_cell_measurement_theta_min 2.37
_cell_volume 25239(4)
_computing_cell_refinement 'Bruker AXS SAINT V8.30C, 2013'
_computing_data_collection 'Bruker AXS APEX2 2013.4-1'
_computing_data_reduction 'Bruker AXS SAINT V7.68A, 2013'
_computing_molecular_graphics
;
Mercury CSD 3.8 (Build RC2) Mercury CSD 2.0 - New Features for 
the Visualization and Investigation of Crystal Structures 
C. F. Macrae, I. J. Bruno, J. A. Chisholm, P. R. Edgington, 
P. McCabe, E. Pidcock, L. Rodriguez-Monge, R. Taylor, 
J. van de Streek and P. A. Wood, 
J. Appl. Cryst., 41, 466-470, 2008 
;
_computing_publication_material 'SHELXL-2014/7 (Sheldrick, 2014)'
_computing_structure_refinement
;
SHELXL-2014/7 
G.M. Sheldrick (2015) "Crystal structure refinement with
SHELXL", Acta Cryst., C71, 3-8 (Open Access)
;
_computing_structure_solution
;
SHELXT 2014/4, G.M. Sheldrick, Acta Cryst. (2015). A71, 3-8
;
_diffrn_ambient_temperature 103(2)
_diffrn_measured_fraction_theta_full 1.000
_diffrn_measured_fraction_theta_max 0.999
_diffrn_measurement_device_type 'Bruker APEX-II Pt135 CCD'
_diffrn_measurement_method '\w scans'
_diffrn_radiation_type MoK\a
_diffrn_radiation_wavelength 0.71073
_diffrn_reflns_av_R_equivalents 0.0671
_diffrn_reflns_av_unetI/netI 0.0431
_diffrn_reflns_Laue_measured_fraction_full 1.000
_diffrn_reflns_Laue_measured_fraction_max 0.999
_diffrn_reflns_limit_h_max 73
_diffrn_reflns_limit_h_min -73
_diffrn_reflns_limit_k_max 20
_diffrn_reflns_limit_k_min -20
_diffrn_reflns_limit_l_max 31
_diffrn_reflns_limit_l_min -31
_diffrn_reflns_number 151274
_diffrn_reflns_point_group_measured_fraction_full 1.000
_diffrn_reflns_point_group_measured_fraction_max 0.999
_diffrn_reflns_theta_full 25.242
_diffrn_reflns_theta_max 25.712
_diffrn_reflns_theta_min 1.651
_diffrn_source 'Bruker TXS Rotating anode'
_exptl_absorpt_coefficient_mu 0.304
_exptl_absorpt_correction_type multi-scan
_exptl_absorpt_process_details 'SADABS-2012/1, Bruker AXS'
_exptl_crystal_colour colourless
_exptl_crystal_density_diffrn 1.238
_exptl_crystal_description plate
_exptl_crystal_F_000 9984
_exptl_crystal_size_max 0.359
_exptl_crystal_size_mid 0.274
_exptl_crystal_size_min 0.206
_exptl_transmission_factor_max 0.8620
_exptl_transmission_factor_min 0.6101
_refine_diff_density_max 1.329
_refine_diff_density_min -0.678
_refine_diff_density_rms 0.082
_refine_ls_extinction_method none
_refine_ls_goodness_of_fit_ref 1.054
_refine_ls_hydrogen_treatment mixed
_refine_ls_matrix_type full
_refine_ls_number_parameters 1461
_refine_ls_number_reflns 24027
_refine_ls_number_restraints 30
_refine_ls_restrained_S_all 1.056
_refine_ls_R_factor_all 0.0625
_refine_ls_R_factor_gt 0.0428
_refine_ls_shift/su_max 0.004
_refine_ls_shift/su_mean 0.000
_refine_ls_structure_factor_coef Fsqd
_refine_ls_weighting_details 'w=1/[\s^2^(Fo^2^)+(0.0505P)^2^+57.3119P] where P=(Fo^2^+2Fc^2^)/3'
_refine_ls_weighting_scheme calc
_refine_ls_wR_factor_gt 0.1020
_refine_ls_wR_factor_ref 0.1131
_reflns_Friedel_coverage 0.000
_reflns_number_gt 18773
_reflns_number_total 24027
_reflns_threshold_expression 'I > 2\s(I)'
_cod_data_source_file c7dt01117b2.cif
_cod_data_source_block Complex6
_cod_database_code 7043300
_shelx_shelxl_version_number 2016/6
_shelx_space_group_comment
;
The symmetry employed for this shelxl refinement is uniquely defined
by the following loop, which should always be used as a source of
symmetry information in preference to the above space-group names.
They are only intended as comments.
;
_shelx_estimated_absorpt_t_min 0.899
_shelx_estimated_absorpt_t_max 0.940

loop_
_space_group_symop_operation_xyz
'x, y, z'
'-x, y, -z+1/2'
'x+1/2, y+1/2, z'
'-x+1/2, y+1/2, -z+1/2'
'-x, -y, -z'
'x, -y, z-1/2'
'-x+1/2, -y+1/2, -z'
'x+1/2, -y+1/2, z-1/2'

loop_
_atom_site_label
_atom_site_type_symbol
_atom_site_fract_x
_atom_site_fract_y
_atom_site_fract_z
_atom_site_U_iso_or_equiv
_atom_site_adp_type
_atom_site_occupancy
_atom_site_site_symmetry_order
_atom_site_calc_flag
_atom_site_refinement_flags_posn
_atom_site_refinement_flags_adp
_atom_site_refinement_flags_occupancy
_atom_site_disorder_assembly
_atom_site_disorder_group
Zr1 Zr 0.47964(2) 0.48037(2) 0.43639(2) 0.01436(7) Uani 1 1 d . . . . .
O1 O 0.47640(3) 0.36983(10) 0.40412(7) 0.0176(4) Uani 1 1 d . . . . .
N1 N 0.51550(4) 0.40178(13) 0.37114(9) 0.0195(5) Uani 1 1 d . . . . .
C1 C 0.50867(4) 0.47009(15) 0.38891(11) 0.0182(6) Uani 1 1 d . . . . .
C1T C 0.56541(6) 0.0441(2) 0.26566(13) 0.0335(7) Uani 1 1 d . . . . .
Zr2 Zr 0.35202(2) 1.01695(2) 0.40242(2) 0.01352(6) Uani 1 1 d . . . . .
O2 O 0.47252(3) 0.56690(10) 0.37879(7) 0.0159(4) Uani 1 1 d . . . . .
N2 N 0.51362(4) 0.52620(13) 0.35614(9) 0.0172(5) Uani 1 1 d . . . . .
C2 C 0.51254(5) 0.32760(15) 0.39420(11) 0.0189(6) Uani 1 1 d . . . . .
C2T C 0.57197(6) 0.1216(2) 0.27890(14) 0.0396(8) Uani 1 1 d . . . . .
H2T H 0.587070 0.132848 0.301441 0.048 Uiso 1 1 calc R U . . .
Zr3 Zr 0.31276(2) 1.05639(2) 0.27325(2) 0.01371(6) Uani 1 1 d . . . . .
O3 O 0.49834(3) 0.56897(11) 0.49073(8) 0.0185(4) Uani 1 1 d . . . . .
H3O H 0.4980(6) 0.607(2) 0.4866(15) 0.035(7) Uiso 1 1 d . U . . .
N3 N 0.31515(3) 1.05243(12) 0.47752(8) 0.0150(4) Uani 1 1 d . . . . .
C3 C 0.53017(5) 0.27250(16) 0.40134(11) 0.0203(6) Uani 1 1 d . . . . .
H3 H 0.543986 0.285637 0.392487 0.024 Uiso 1 1 calc R U . . .
C3T C 0.55675(7) 0.1815(2) 0.25958(16) 0.0486(10) Uani 1 1 d . . . . .
H3T H 0.561579 0.233871 0.268560 0.058 Uiso 1 1 calc R U . . .
O4 O 0.45012(3) 0.48010(11) 0.45151(7) 0.0199(4) Uani 1 1 d . . . . .
N4 N 0.31419(4) 0.92911(12) 0.45875(8) 0.0151(4) Uani 1 1 d . . . . .
C4 C 0.52765(5) 0.19903(16) 0.42118(11) 0.0205(6) Uani 1 1 d . . . . .
C4T C 0.53485(8) 0.1674(3) 0.22775(16) 0.0601(12) Uani 1 1 d . . . . .
H4T H 0.524459 0.209481 0.214957 0.072 Uiso 1 1 calc R U . . .
O5 O 0.35696(3) 1.09992(10) 0.46286(7) 0.0160(4) Uani 1 1 d . . . . .
N5 N 0.34507(4) 1.01379(13) 0.18974(9) 0.0162(5) Uani 1 1 d . . . . .
C5 C 0.50692(5) 0.18335(16) 0.43339(11) 0.0216(6) Uani 1 1 d . . . . .
H5 H 0.504802 0.132427 0.446033 0.026 Uiso 1 1 calc R U . . .
C5T C 0.52793(7) 0.0912(3) 0.21429(16) 0.0597(12) Uani 1 1 d . . . . .
H5T H 0.512697 0.080267 0.192331 0.072 Uiso 1 1 calc R U . . .
O6 O 0.35523(3) 0.90519(10) 0.43159(7) 0.0157(4) Uani 1 1 d . . . . .
N6 N 0.34718(4) 1.13802(13) 0.20502(8) 0.0161(5) Uani 1 1 d . . . . .
C6 C 0.48917(5) 0.23720(16) 0.42831(11) 0.0200(6) Uani 1 1 d . . . . .
C6T C 0.54348(6) 0.0307(2) 0.23322(14) 0.0435(9) Uani 1 1 d . . . . .
H6T H 0.538739 -0.021493 0.223340 0.052 Uiso 1 1 calc R U . . .
O7 O 0.33183(3) 0.96849(11) 0.32713(7) 0.0169(4) Uani 1 1 d . . . . .
H7O H 0.3320(6) 0.925(2) 0.3208(14) 0.035(7) Uiso 1 1 d . U . . .
C7 C 0.49223(4) 0.31303(15) 0.40833(10) 0.0176(5) Uani 1 1 d . . . . .
C7T C 0.58199(6) -0.0207(2) 0.28614(17) 0.0482(9) Uani 1 1 d . . . . .
H7TA H 0.576881 -0.067385 0.263674 0.072 Uiso 1 1 calc R U . . .
H7TB H 0.582685 -0.032213 0.324269 0.072 Uiso 1 1 calc R U . . .
H7TC H 0.597347 -0.005324 0.283968 0.072 Uiso 1 1 calc R U . . .
O8 O 0.38212(3) 1.02735(10) 0.39116(7) 0.0179(4) Uani 1 1 d . . . . .
C8 C 0.54646(5) 0.13588(16) 0.42877(11) 0.0236(6) Uani 1 1 d . . . . .
C8T C 0.39244(9) 1.4846(3) 0.1028(2) 0.0637(12) Uani 1 1 d . . . . .
O9 O 0.30559(3) 0.96767(10) 0.21678(7) 0.0151(4) Uani 1 1 d . . . . .
C9 C 0.56922(5) 0.16987(18) 0.42361(14) 0.0318(7) Uani 1 1 d . . . . .
H9A H 0.580896 0.128501 0.429859 0.048 Uiso 1 1 calc R U . . .
H9B H 0.574472 0.211303 0.450843 0.048 Uiso 1 1 calc R U . . .
H9C H 0.566840 0.191557 0.386815 0.048 Uiso 1 1 calc R U . . .
C9T C 0.40285(11) 1.4090(2) 0.10022(19) 0.0835(18) Uani 1 1 d . . . . .
H9T H 0.418820 1.399091 0.116244 0.100 Uiso 1 1 calc R U . . .
O10 O 0.30955(3) 1.16819(10) 0.24288(7) 0.0161(4) Uani 1 1 d . . . . .
C10 C 0.53834(5) 0.07376(19) 0.38445(14) 0.0357(8) Uani 1 1 d . . . . .
H10A H 0.550199 0.033216 0.389042 0.054 Uiso 1 1 calc R U . . .
H10B H 0.535651 0.097969 0.348311 0.054 Uiso 1 1 calc R U . . .
H10C H 0.523960 0.050246 0.387540 0.054 Uiso 1 1 calc R U . . .
C10T C 0.38745(8) 1.3515(2) 0.07219(17) 0.0553(11) Uani 1 1 d . . . . .
H10T H 0.393604 1.300906 0.070044 0.066 Uiso 1 1 calc R U . . .
O11 O 0.33391(3) 1.10510(11) 0.34769(8) 0.0173(4) Uani 1 1 d . . . . .
H11O H 0.3333(6) 1.145(2) 0.3528(15) 0.035(7) Uiso 1 1 d . U . . .
C11 C 0.55140(6) 0.0983(2) 0.48544(13) 0.0383(8) Uani 1 1 d . . . . .
H11A H 0.563801 0.059733 0.489987 0.057 Uiso 1 1 calc R U . . .
H11B H 0.537418 0.072384 0.488983 0.057 Uiso 1 1 calc R U . . .
H11C H 0.556149 0.138723 0.513646 0.057 Uiso 1 1 calc R U . . .
C11T C 0.36365(11) 1.3621(2) 0.04690(19) 0.0730(15) Uani 1 1 d . . . . .
H11T H 0.354360 1.320404 0.027965 0.088 Uiso 1 1 calc R U . . .
O12 O 0.28299(3) 1.05772(10) 0.28678(7) 0.0180(4) Uani 1 1 d . . . . .
C12 C 0.46707(5) 0.21647(17) 0.44368(12) 0.0249(6) Uani 1 1 d . . . . .
C12T C 0.35445(11) 1.4333(3) 0.0504(2) 0.0779(15) Uani 1 1 d . . . . .
H12T H 0.338472 1.443169 0.034512 0.094 Uiso 1 1 calc R U . . .
C13 C 0.46710(6) 0.13141(18) 0.46291(15) 0.0369(8) Uani 1 1 d . . . . .
H13A H 0.452600 0.120439 0.471636 0.055 Uiso 1 1 calc R U . . .
H13B H 0.480113 0.123319 0.495613 0.055 Uiso 1 1 calc R U . . .
H13C H 0.468602 0.096198 0.433767 0.055 Uiso 1 1 calc R U . . .
C13T C 0.36960(10) 1.4930(2) 0.07889(19) 0.0660(14) Uani 1 1 d . . . . .
H13T H 0.363054 1.542867 0.081232 0.079 Uiso 1 1 calc R U . . .
C14 C 0.46462(5) 0.26882(18) 0.49101(12) 0.0290(7) Uani 1 1 d . . . . .
H14A H 0.450894 0.253092 0.501719 0.044 Uiso 1 1 calc R U . . .
H14B H 0.463041 0.323462 0.479032 0.044 Uiso 1 1 calc R U . . .
H14C H 0.478350 0.263155 0.522359 0.044 Uiso 1 1 calc R U . . .
C14T C 0.40801(10) 1.5474(3) 0.1343(2) 0.0917(17) Uani 1 1 d . . . . .
H14D H 0.406555 1.594391 0.111548 0.137 Uiso 1 1 calc R U . . .
H14E H 0.424039 1.529095 0.144284 0.137 Uiso 1 1 calc R U . . .
H14F H 0.403590 1.559697 0.167530 0.137 Uiso 1 1 calc R U . . .
C15 C 0.44593(5) 0.22758(19) 0.39427(13) 0.0314(7) Uani 1 1 d . . . . .
H15A H 0.431894 0.215675 0.404837 0.047 Uiso 1 1 calc R U . . .
H15B H 0.447019 0.192375 0.364747 0.047 Uiso 1 1 calc R U . . .
H15C H 0.445331 0.281804 0.381572 0.047 Uiso 1 1 calc R U . . .
C15T C 0.30231(5) 0.55876(18) 0.63090(12) 0.0286(7) Uani 1 1 d . . . . .
C16 C 0.52425(5) 0.41394(17) 0.32647(11) 0.0223(6) Uani 1 1 d . . . . .
C16T C 0.27913(6) 0.55285(19) 0.60295(13) 0.0334(7) Uani 1 1 d . . . . .
H16T H 0.271792 0.503250 0.599447 0.040 Uiso 1 1 calc R U . . .
C17 C 0.53121(5) 0.36250(18) 0.29178(12) 0.0301(7) Uani 1 1 d . . . . .
H17 H 0.531497 0.307652 0.297660 0.036 Uiso 1 1 calc R U . . .
C17T C 0.26644(6) 0.6179(2) 0.58001(13) 0.0368(8) Uani 1 1 d . . . . .
H17T H 0.250549 0.612490 0.560826 0.044 Uiso 1 1 calc R U . . .
C18 C 0.53765(5) 0.39437(19) 0.24859(13) 0.0337(7) Uani 1 1 d . . . . .
H18 H 0.542507 0.360821 0.224253 0.040 Uiso 1 1 calc R U . . .
C18T C 0.27673(6) 0.6902(2) 0.58485(12) 0.0339(7) Uani 1 1 d . . . . .
H18T H 0.267984 0.734987 0.569443 0.041 Uiso 1 1 calc R U . . .
C19 C 0.53717(5) 0.47565(19) 0.23982(12) 0.0292(7) Uani 1 1 d . . . . .
H19 H 0.542166 0.495999 0.210372 0.035 Uiso 1 1 calc R U . . .
C19T C 0.29988(6) 0.69716(18) 0.61231(12) 0.0306(7) Uani 1 1 d . . . . .
H19T H 0.307121 0.746923 0.615706 0.037 Uiso 1 1 calc R U . . .
C20 C 0.52959(5) 0.52626(18) 0.27315(11) 0.0248(6) Uani 1 1 d . . . . .
H20 H 0.528779 0.580957 0.266518 0.030 Uiso 1 1 calc R U . . .
C20T C 0.31253(5) 0.63238(18) 0.63479(12) 0.0289(7) Uani 1 1 d . . . . .
H20T H 0.328485 0.637914 0.653271 0.035 Uiso 1 1 calc R U . . .
C21 C 0.52316(4) 0.49409(16) 0.31702(11) 0.0200(6) Uani 1 1 d . . . . .
C21T C 0.31613(6) 0.4888(2) 0.65726(14) 0.0411(8) Uani 1 1 d . . . . .
H21A H 0.330477 0.486234 0.646532 0.062 Uiso 1 1 calc R U . . .
H21B H 0.307104 0.441161 0.645264 0.062 Uiso 1 1 calc R U . . .
H21C H 0.319805 0.493378 0.697160 0.062 Uiso 1 1 calc R U . . .
C22 C 0.50730(4) 0.60646(16) 0.35892(10) 0.0186(6) Uani 1 1 d . . . . .
C23 C 0.48597(4) 0.62405(15) 0.36830(10) 0.0167(5) Uani 1 1 d . . . . .
C24 C 0.47920(5) 0.70337(16) 0.36689(10) 0.0189(6) Uani 1 1 d . . . . .
C25 C 0.49447(5) 0.75954(16) 0.35735(11) 0.0211(6) Uani 1 1 d . . . . .
H25 H 0.489943 0.812821 0.356134 0.025 Uiso 1 1 calc R U . . .
C26 C 0.51583(5) 0.74247(16) 0.34953(10) 0.0204(6) Uani 1 1 d . . . . .
C27 C 0.52217(5) 0.66406(16) 0.35119(11) 0.0207(6) Uani 1 1 d . . . . .
H27 H 0.536806 0.650014 0.346998 0.025 Uiso 1 1 calc R U . . .
C28 C 0.45586(5) 0.72623(16) 0.37504(11) 0.0226(6) Uani 1 1 d . . . . .
C29 C 0.43611(5) 0.68449(18) 0.33286(12) 0.0280(7) Uani 1 1 d . . . . .
H29A H 0.421276 0.700809 0.337880 0.042 Uiso 1 1 calc R U . . .
H29B H 0.437866 0.627841 0.337970 0.042 Uiso 1 1 calc R U . . .
H29C H 0.436586 0.698214 0.295835 0.042 Uiso 1 1 calc R U . . .
C30 C 0.45535(5) 0.70489(17) 0.43353(12) 0.0251(6) Uani 1 1 d . . . . .
H30A H 0.440958 0.723960 0.439583 0.038 Uiso 1 1 calc R U . . .
H30B H 0.468535 0.729153 0.460121 0.038 Uiso 1 1 calc R U . . .
H30C H 0.456226 0.648007 0.438040 0.038 Uiso 1 1 calc R U . . .
C31 C 0.45132(6) 0.81438(18) 0.36786(14) 0.0340(7) Uani 1 1 d . . . . .
H31A H 0.436387 0.826681 0.373947 0.051 Uiso 1 1 calc R U . . .
H31B H 0.451110 0.829808 0.330659 0.051 Uiso 1 1 calc R U . . .
H31C H 0.463583 0.842927 0.394384 0.051 Uiso 1 1 calc R U . . .
C32 C 0.53222(5) 0.80481(17) 0.33839(11) 0.0245(6) Uani 1 1 d . . . . .
C33 C 0.52106(6) 0.88594(17) 0.33117(13) 0.0337(7) Uani 1 1 d . . . . .
H33A H 0.531623 0.923740 0.322158 0.051 Uiso 1 1 calc R U . . .
H33B H 0.517799 0.901605 0.365250 0.051 Uiso 1 1 calc R U . . .
H33C H 0.506617 0.884373 0.301479 0.051 Uiso 1 1 calc R U . . .
C34 C 0.53844(5) 0.78387(18) 0.28582(12) 0.0294(7) Uani 1 1 d . . . . .
H34A H 0.548258 0.824917 0.277513 0.044 Uiso 1 1 calc R U . . .
H34B H 0.524278 0.779301 0.255489 0.044 Uiso 1 1 calc R U . . .
H34C H 0.546749 0.734004 0.290800 0.044 Uiso 1 1 calc R U . . .
C35 C 0.55437(5) 0.8078(2) 0.38606(13) 0.0402(8) Uani 1 1 d . . . . .
H35A H 0.565309 0.844297 0.377256 0.060 Uiso 1 1 calc R U . . .
H35B H 0.561298 0.755561 0.392168 0.060 Uiso 1 1 calc R U . . .
H35C H 0.550682 0.825329 0.419241 0.060 Uiso 1 1 calc R U . . .
C36 C 0.32108(4) 0.99958(15) 0.44424(10) 0.0152(5) Uani 1 1 d . . . . .
C37 C 0.32094(4) 1.13390(15) 0.47778(10) 0.0154(5) Uani 1 1 d . . . . .
C38 C 0.30529(4) 1.18876(15) 0.48537(10) 0.0161(5) Uani 1 1 d . . . . .
H38 H 0.290632 1.172211 0.488091 0.019 Uiso 1 1 calc R U . . .
C39 C 0.31079(4) 1.26799(15) 0.48906(10) 0.0179(5) Uani 1 1 d . . . . .
C40 C 0.33228(4) 1.28868(15) 0.48322(10) 0.0172(5) Uani 1 1 d . . . . .
H40 H 0.336261 1.342527 0.485513 0.021 Uiso 1 1 calc R U . . .
C41 C 0.34834(4) 1.23562(16) 0.47425(10) 0.0181(6) Uani 1 1 d . . . . .
C42 C 0.34263(4) 1.15485(15) 0.47148(10) 0.0158(5) Uani 1 1 d . . . . .
C43 C 0.29346(4) 1.32774(16) 0.49956(11) 0.0192(6) Uani 1 1 d . . . . .
C44 C 0.28693(5) 1.30463(17) 0.55162(12) 0.0253(6) Uani 1 1 d . . . . .
H44A H 0.276236 1.343417 0.558959 0.038 Uiso 1 1 calc R U . . .
H44B H 0.300890 1.302559 0.582663 0.038 Uiso 1 1 calc R U . . .
H44C H 0.279496 1.253187 0.546406 0.038 Uiso 1 1 calc R U . . .
C45 C 0.30348(5) 1.41063(16) 0.50754(13) 0.0281(7) Uani 1 1 d . . . . .
H45A H 0.292070 1.446528 0.514933 0.042 Uiso 1 1 calc R U . . .
H45B H 0.307287 1.427222 0.474287 0.042 Uiso 1 1 calc R U . . .
H45C H 0.317486 1.411144 0.538509 0.042 Uiso 1 1 calc R U . . .
C46 C 0.27157(5) 1.32852(19) 0.45124(12) 0.0316(7) Uani 1 1 d . . . . .
H46A H 0.260096 1.363197 0.459611 0.047 Uiso 1 1 calc R U . . .
H46B H 0.265270 1.275482 0.444748 0.047 Uiso 1 1 calc R U . . .
H46C H 0.275317 1.347392 0.418431 0.047 Uiso 1 1 calc R U . . .
C47 C 0.37181(5) 1.26280(16) 0.46831(11) 0.0214(6) Uani 1 1 d . . . . .
C48 C 0.37470(5) 1.23858(17) 0.41253(11) 0.0236(6) Uani 1 1 d . . . . .
H48A H 0.389555 1.257751 0.409268 0.035 Uiso 1 1 calc R U . . .
H48B H 0.362147 1.261051 0.383210 0.035 Uiso 1 1 calc R U . . .
H48C H 0.374249 1.181476 0.409522 0.035 Uiso 1 1 calc R U . . .
C49 C 0.39154(5) 1.2272(2) 0.51370(12) 0.0306(7) Uani 1 1 d . . . . .
H49A H 0.406376 1.244610 0.509306 0.046 Uiso 1 1 calc R U . . .
H49B H 0.390644 1.170054 0.511374 0.046 Uiso 1 1 calc R U . . .
H49C H 0.390210 1.244093 0.549455 0.046 Uiso 1 1 calc R U . . .
C50 C 0.37411(5) 1.35181(18) 0.47183(14) 0.0338(7) Uani 1 1 d . . . . .
H50A H 0.388989 1.367328 0.466705 0.051 Uiso 1 1 calc R U . . .
H50B H 0.373252 1.369436 0.507814 0.051 Uiso 1 1 calc R U . . .
H50C H 0.361558 1.375682 0.443206 0.051 Uiso 1 1 calc R U . . .
C51 C 0.30473(4) 1.01656(15) 0.51403(10) 0.0167(5) Uani 1 1 d . . . . .
C52 C 0.29738(4) 1.04442(16) 0.55754(10) 0.0182(5) Uani 1 1 d . . . . .
H52 H 0.297794 1.098613 0.565826 0.022 Uiso 1 1 calc R U . . .
C53 C 0.28947(5) 0.99051(16) 0.58828(11) 0.0211(6) Uani 1 1 d . . . . .
H53 H 0.284002 1.008008 0.617765 0.025 Uiso 1 1 calc R U . . .
C54 C 0.28935(5) 0.91079(17) 0.57685(11) 0.0222(6) Uani 1 1 d . . . . .
H54 H 0.283983 0.875136 0.599107 0.027 Uiso 1 1 calc R U . . .
C55 C 0.29684(4) 0.88220(16) 0.53395(11) 0.0196(6) Uani 1 1 d . . . . .
H55 H 0.296886 0.827820 0.526490 0.024 Uiso 1 1 calc R U . . .
C56 C 0.30431(4) 0.93698(15) 0.50229(10) 0.0165(5) Uani 1 1 d . . . . .
C57 C 0.31872(4) 0.85614(15) 0.43605(10) 0.0163(5) Uani 1 1 d . . . . .
C58 C 0.34005(4) 0.84580(15) 0.42467(10) 0.0154(5) Uani 1 1 d . . . . .
C59 C 0.34467(4) 0.77198(15) 0.40524(10) 0.0172(5) Uani 1 1 d . . . . .
C60 C 0.32799(5) 0.71361(15) 0.39904(10) 0.0186(6) Uani 1 1 d . . . . .
H60 H 0.331340 0.663629 0.386957 0.022 Uiso 1 1 calc R U . . .
C61 C 0.30679(5) 0.72396(15) 0.40942(10) 0.0180(5) Uani 1 1 d . . . . .
C62 C 0.30230(4) 0.79743(15) 0.42755(10) 0.0178(5) Uani 1 1 d . . . . .
H62 H 0.287835 0.807384 0.434149 0.021 Uiso 1 1 calc R U . . .
C63 C 0.36760(5) 0.75617(16) 0.39187(11) 0.0206(6) Uani 1 1 d . . . . .
C64 C 0.36990(5) 0.81018(17) 0.34527(11) 0.0229(6) Uani 1 1 d . . . . .
H64A H 0.383701 0.795702 0.334457 0.034 Uiso 1 1 calc R U . . .
H64B H 0.371262 0.864515 0.357922 0.034 Uiso 1 1 calc R U . . .
H64C H 0.356211 0.804658 0.313801 0.034 Uiso 1 1 calc R U . . .
C65 C 0.38800(5) 0.76990(19) 0.44288(12) 0.0282(7) Uani 1 1 d . . . . .
H65A H 0.402521 0.761122 0.433737 0.042 Uiso 1 1 calc R U . . .
H65B H 0.386956 0.733582 0.471839 0.042 Uiso 1 1 calc R U . . .
H65C H 0.387542 0.823743 0.455620 0.042 Uiso 1 1 calc R U . . .
C66 C 0.36912(5) 0.67193(17) 0.37304(13) 0.0281(7) Uani 1 1 d . . . . .
H66A H 0.384017 0.663833 0.365590 0.042 Uiso 1 1 calc R U . . .
H66B H 0.356590 0.662140 0.339637 0.042 Uiso 1 1 calc R U . . .
H66C H 0.367719 0.635879 0.401830 0.042 Uiso 1 1 calc R U . . .
C67 C 0.28863(5) 0.65871(16) 0.40233(11) 0.0212(6) Uani 1 1 d . . . . .
C68 C 0.29740(6) 0.58048(17) 0.38634(14) 0.0317(7) Uani 1 1 d . . . . .
H68A H 0.285614 0.540152 0.383768 0.048 Uiso 1 1 calc R U . . .
H68B H 0.311594 0.565437 0.414190 0.048 Uiso 1 1 calc R U . . .
H68C H 0.300586 0.585939 0.350855 0.048 Uiso 1 1 calc R U . . .
C69 C 0.28253(6) 0.64686(18) 0.45619(12) 0.0301(7) Uani 1 1 d . . . . .
H69A H 0.271417 0.603948 0.452049 0.045 Uiso 1 1 calc R U . . .
H69B H 0.275709 0.694928 0.465664 0.045 Uiso 1 1 calc R U . . .
H69C H 0.296550 0.634120 0.485336 0.045 Uiso 1 1 calc R U . . .
C70 C 0.26670(5) 0.68126(17) 0.35730(12) 0.0280(7) Uani 1 1 d . . . . .
H70A H 0.254908 0.640855 0.354409 0.042 Uiso 1 1 calc R U . . .
H70B H 0.270321 0.685962 0.322274 0.042 Uiso 1 1 calc R U . . .
H70C H 0.260866 0.731364 0.366503 0.042 Uiso 1 1 calc R U . . .
C71 C 0.34097(4) 1.06928(15) 0.22353(10) 0.0165(5) Uani 1 1 d . . . . .
C72 C 0.34023(4) 0.93280(15) 0.19490(10) 0.0163(5) Uani 1 1 d . . . . .
C73 C 0.31972(4) 0.91226(15) 0.20701(10) 0.0155(5) Uani 1 1 d . . . . .
C74 C 0.31465(4) 0.83151(15) 0.20890(10) 0.0171(5) Uani 1 1 d . . . . .
C75 C 0.33061(4) 0.77793(16) 0.19997(10) 0.0186(6) Uani 1 1 d . . . . .
H75 H 0.327051 0.723900 0.200372 0.022 Uiso 1 1 calc R U . . .
C76 C 0.35151(4) 0.79889(16) 0.19048(10) 0.0183(6) Uani 1 1 d . . . . .
C77 C 0.35601(4) 0.87790(15) 0.18793(10) 0.0174(5) Uani 1 1 d . . . . .
H77 H 0.370003 0.894558 0.181357 0.021 Uiso 1 1 calc R U . . .
C78 C 0.29201(5) 0.80439(16) 0.21951(11) 0.0205(6) Uani 1 1 d . . . . .
C79 C 0.29002(5) 0.71548(17) 0.21870(13) 0.0295(7) Uani 1 1 d . . . . .
H79A H 0.275405 0.700295 0.225407 0.044 Uiso 1 1 calc R U . . .
H79B H 0.302919 0.693299 0.247294 0.044 Uiso 1 1 calc R U . . .
H79C H 0.290467 0.695759 0.182886 0.044 Uiso 1 1 calc R U . . .
C80 C 0.29046(5) 0.83237(16) 0.27572(11) 0.0209(6) Uani 1 1 d . . . . .
H80A H 0.276135 0.812962 0.281935 0.031 Uiso 1 1 calc R U . . .
H80B H 0.290543 0.889611 0.276672 0.031 Uiso 1 1 calc R U . . .
H80C H 0.303713 0.812362 0.304380 0.031 Uiso 1 1 calc R U . . .
C81 C 0.27143(5) 0.83661(19) 0.17444(12) 0.0279(7) Uani 1 1 d . . . . .
H81A H 0.257015 0.816328 0.179645 0.042 Uiso 1 1 calc R U . . .
H81B H 0.272736 0.820265 0.138550 0.042 Uiso 1 1 calc R U . . .
H81C H 0.271409 0.893802 0.176361 0.042 Uiso 1 1 calc R U . . .
C82 C 0.36810(5) 0.73646(16) 0.18033(11) 0.0208(6) Uani 1 1 d . . . . .
C83 C 0.39219(5) 0.76963(19) 0.18585(15) 0.0380(8) Uani 1 1 d . . . . .
H83A H 0.402519 0.727372 0.181667 0.057 Uiso 1 1 calc R U . . .
H83B H 0.398223 0.793690 0.222005 0.057 Uiso 1 1 calc R U . . .
H83C H 0.391272 0.809079 0.157418 0.057 Uiso 1 1 calc R U . . .
C84 C 0.35805(6) 0.7066(2) 0.12181(13) 0.0380(8) Uani 1 1 d . . . . .
H84A H 0.368843 0.669457 0.113008 0.057 Uiso 1 1 calc R U . . .
H84B H 0.355595 0.750678 0.096266 0.057 Uiso 1 1 calc R U . . .
H84C H 0.343289 0.680450 0.118669 0.057 Uiso 1 1 calc R U . . .
C85 C 0.37081(6) 0.66851(19) 0.22039(14) 0.0369(8) Uani 1 1 d . . . . .
H85A H 0.381370 0.629689 0.212515 0.055 Uiso 1 1 calc R U . . .
H85B H 0.355711 0.644341 0.216503 0.055 Uiso 1 1 calc R U . . .
H85C H 0.377079 0.687838 0.257881 0.055 Uiso 1 1 calc R U . . .
C86 C 0.35329(4) 1.04666(16) 0.14839(10) 0.0180(6) Uani 1 1 d . . . . .
C87 C 0.35831(4) 1.01441(17) 0.10285(11) 0.0200(6) Uani 1 1 d . . . . .
H87 H 0.357188 0.959796 0.095917 0.024 Uiso 1 1 calc R U . . .
C88 C 0.36498(5) 1.06538(17) 0.06836(11) 0.0239(6) Uani 1 1 d . . . . .
H88 H 0.368894 1.045371 0.037341 0.029 Uiso 1 1 calc R U . . .
C89 C 0.36613(5) 1.14580(17) 0.07789(11) 0.0252(6) Uani 1 1 d . . . . .
H89 H 0.370550 1.179216 0.052813 0.030 Uiso 1 1 calc R U . . .
C90 C 0.36101(5) 1.17806(17) 0.12270(11) 0.0221(6) Uani 1 1 d . . . . .
H90 H 0.361782 1.232843 0.128952 0.026 Uiso 1 1 calc R U . . .
C91 C 0.35465(4) 1.12665(16) 0.15849(11) 0.0176(5) Uani 1 1 d . . . . .
C92 C 0.34546(4) 1.21109(15) 0.23097(10) 0.0162(5) Uani 1 1 d . . . . .
C93 C 0.32563(4) 1.22447(15) 0.24858(10) 0.0168(5) Uani 1 1 d . . . . .
C94 C 0.32362(4) 1.29760(15) 0.27258(10) 0.0176(5) Uani 1 1 d . . . . .
C95 C 0.34184(5) 1.35049(16) 0.27953(11) 0.0203(6) Uani 1 1 d . . . . .
H95 H 0.340491 1.399619 0.295725 0.024 Uiso 1 1 calc R U . . .
C96 C 0.36190(5) 1.33579(16) 0.26420(11) 0.0206(6) Uani 1 1 d . . . . .
C97 C 0.36319(5) 1.26458(16) 0.23910(11) 0.0197(6) Uani 1 1 d . . . . .
H97 H 0.376422 1.252592 0.227424 0.024 Uiso 1 1 calc R U . . .
C98 C 0.30187(5) 1.31877(15) 0.28938(11) 0.0197(6) Uani 1 1 d . . . . .
C99 C 0.29855(5) 1.26202(16) 0.33348(11) 0.0213(6) Uani 1 1 d . . . . .
H99A H 0.284775 1.277015 0.344205 0.032 Uiso 1 1 calc R U . . .
H99B H 0.312116 1.264183 0.365520 0.032 Uiso 1 1 calc R U . . .
H99C H 0.296656 1.208743 0.318776 0.032 Uiso 1 1 calc R U . . .
C100 C 0.30288(5) 1.40129(17) 0.31293(12) 0.0270(6) Uani 1 1 d . . . . .
H10D H 0.288304 1.413035 0.321048 0.040 Uiso 1 1 calc R U . . .
H10E H 0.305353 1.439030 0.286185 0.040 Uiso 1 1 calc R U . . .
H10F H 0.315641 1.404709 0.346639 0.040 Uiso 1 1 calc R U . . .
C101 C 0.28057(5) 1.31441(17) 0.23882(11) 0.0227(6) Uani 1 1 d . . . . .
H10G H 0.266725 1.329098 0.249352 0.034 Uiso 1 1 calc R U . . .
H10H H 0.278846 1.260988 0.224384 0.034 Uiso 1 1 calc R U . . .
H10I H 0.282621 1.350390 0.210616 0.034 Uiso 1 1 calc R U . . .
C102 C 0.38199(5) 1.39451(16) 0.27456(11) 0.0242(6) Uani 1 1 d D . . . .
C103 C 0.40342(7) 1.3594(2) 0.31294(18) 0.0379(6) Uani 0.779(3) 1 d D . P A 1
H10J H 0.416185 1.396852 0.318909 0.057 Uiso 0.779(3) 1 calc R U P A 1
H10K H 0.407503 1.311436 0.296847 0.057 Uiso 0.779(3) 1 calc R U P A 1
H10L H 0.400509 1.347235 0.348002 0.057 Uiso 0.779(3) 1 calc R U P A 1
C104 C 0.37658(7) 1.4715(2) 0.30089(18) 0.0379(6) Uani 0.779(3) 1 d D . P A 1
H10M H 0.389442 1.508128 0.305144 0.057 Uiso 0.779(3) 1 calc R U P A 1
H10N H 0.374441 1.460089 0.336858 0.057 Uiso 0.779(3) 1 calc R U P A 1
H10O H 0.362430 1.494831 0.277266 0.057 Uiso 0.779(3) 1 calc R U P A 1
C105 C 0.38626(7) 1.4165(3) 0.22053(17) 0.0379(6) Uani 0.779(3) 1 d D . P A 1
H10P H 0.399299 1.452857 0.227228 0.057 Uiso 0.779(3) 1 calc R U P A 1
H10Q H 0.372422 1.441441 0.196813 0.057 Uiso 0.779(3) 1 calc R U P A 1
H10R H 0.389824 1.369319 0.202640 0.057 Uiso 0.779(3) 1 calc R U P A 1
C13A C 0.3926(2) 1.4037(8) 0.3359(4) 0.0379(6) Uani 0.221(3) 1 d D . P A 2
H13D H 0.406923 1.433769 0.342853 0.057 Uiso 0.221(3) 1 calc R U P A 2
H13E H 0.395917 1.351969 0.352829 0.057 Uiso 0.221(3) 1 calc R U P A 2
H13F H 0.381703 1.431205 0.351610 0.057 Uiso 0.221(3) 1 calc R U P A 2
C14A C 0.3749(2) 1.4694(7) 0.2464(5) 0.0379(6) Uani 0.221(3) 1 d D . P A 2
H14G H 0.388567 1.501122 0.248167 0.057 Uiso 0.221(3) 1 calc R U P A 2
H14H H 0.364799 1.497345 0.264221 0.057 Uiso 0.221(3) 1 calc R U P A 2
H14I H 0.366482 1.459489 0.208013 0.057 Uiso 0.221(3) 1 calc R U P A 2
C15A C 0.4024(2) 1.3612(8) 0.2530(5) 0.0379(6) Uani 0.221(3) 1 d D . P A 2
H15D H 0.414450 1.400900 0.257558 0.057 Uiso 0.221(3) 1 calc R U P A 2
H15E H 0.396374 1.347714 0.214129 0.057 Uiso 0.221(3) 1 calc R U P A 2
H15F H 0.408814 1.314389 0.273903 0.057 Uiso 0.221(3) 1 calc R U P A 2
C106 C 0.42976(5) 0.46700(17) 0.46689(12) 0.0240(6) Uani 1 1 d . . . . .
H106 H 0.421867 0.419566 0.447333 0.029 Uiso 1 1 calc R U . . .
C107 C 0.43590(6) 0.4523(2) 0.52790(13) 0.0353(7) Uani 1 1 d . . . . .
H10S H 0.421826 0.440828 0.538402 0.053 Uiso 1 1 calc R U . . .
H10U H 0.443375 0.498845 0.547548 0.053 Uiso 1 1 calc R U . . .
H10V H 0.446487 0.407768 0.537279 0.053 Uiso 1 1 calc R U . . .
C108 C 0.41371(5) 0.5362(2) 0.45055(15) 0.0406(8) Uani 1 1 d . . . . .
H10W H 0.399258 0.525622 0.459589 0.061 Uiso 1 1 calc R U . . .
H10X H 0.410411 0.545185 0.411077 0.061 Uiso 1 1 calc R U . . .
H10Y H 0.421061 0.582800 0.470390 0.061 Uiso 1 1 calc R U . . .
C109 C 0.40211(4) 1.05107(17) 0.37702(11) 0.0212(6) Uani 1 1 d . . . . .
H109 H 0.411417 1.086120 0.406474 0.025 Uiso 1 1 calc R U . . .
C110 C 0.39529(5) 1.09611(18) 0.32365(12) 0.0276(6) Uani 1 1 d . . . . .
H11D H 0.409217 1.113689 0.314592 0.041 Uiso 1 1 calc R U . . .
H11E H 0.385983 1.141549 0.327455 0.041 Uiso 1 1 calc R U . . .
H11F H 0.386246 1.062209 0.294378 0.041 Uiso 1 1 calc R U . . .
C111 C 0.41652(5) 0.98032(19) 0.37283(13) 0.0333(7) Uani 1 1 d . . . . .
H11G H 0.430899 0.997278 0.365678 0.050 Uiso 1 1 calc R U . . .
H11H H 0.407868 0.946803 0.342825 0.050 Uiso 1 1 calc R U . . .
H11I H 0.420122 0.951029 0.407278 0.050 Uiso 1 1 calc R U . . .
C112 C 0.26211(4) 1.08029(16) 0.29713(11) 0.0202(6) Uani 1 1 d . . . . .
H112 H 0.257824 1.133454 0.281207 0.024 Uiso 1 1 calc R U . . .
C113 C 0.26557(5) 1.08482(19) 0.35833(12) 0.0301(7) Uani 1 1 d . . . . .
H11J H 0.251655 1.106382 0.365458 0.045 Uiso 1 1 calc R U . . .
H11K H 0.278784 1.118662 0.374936 0.045 Uiso 1 1 calc R U . . .
H11L H 0.268500 1.032350 0.374183 0.045 Uiso 1 1 calc R U . . .
C114 C 0.24319(5) 1.02410(19) 0.26935(13) 0.0319(7) Uani 1 1 d . . . . .
H11N H 0.228502 1.041906 0.274430 0.048 Uiso 1 1 calc R U . . .
H11M H 0.246841 0.971983 0.285410 0.048 Uiso 1 1 calc R U . . .
H11P H 0.241928 1.021878 0.230162 0.048 Uiso 1 1 calc R U . . .

loop_
_atom_site_aniso_label
_atom_site_aniso_U_11
_atom_site_aniso_U_22
_atom_site_aniso_U_33
_atom_site_aniso_U_23
_atom_site_aniso_U_13
_atom_site_aniso_U_12
Zr1 0.01287(12) 0.01622(13) 0.01416(13) -0.00069(10) 0.00411(10) 0.00075(10)
O1 0.0155(9) 0.0185(10) 0.0183(9) -0.0030(8) 0.0039(7) -0.0001(7)
N1 0.0207(12) 0.0205(12) 0.0197(12) 0.0035(9) 0.0097(9) 0.0045(9)
C1 0.0168(13) 0.0190(14) 0.0168(13) 0.0020(11) 0.0017(10) 0.0021(11)
C1T 0.0334(17) 0.0397(19) 0.0318(17) 0.0039(15) 0.0166(14) 0.0026(14)
Zr2 0.01288(12) 0.01502(13) 0.01262(12) 0.00058(10) 0.00354(9) 0.00108(10)
O2 0.0141(9) 0.0164(9) 0.0166(9) 0.0011(7) 0.0035(7) 0.0018(7)
N2 0.0152(11) 0.0194(12) 0.0182(11) 0.0023(9) 0.0066(9) 0.0035(9)
C2 0.0221(14) 0.0169(13) 0.0181(13) -0.0005(11) 0.0061(11) 0.0006(11)
C2T 0.043(2) 0.046(2) 0.0384(19) -0.0024(16) 0.0246(16) 0.0001(16)
Zr3 0.01316(12) 0.01476(13) 0.01293(12) 0.00164(10) 0.00323(9) 0.00010(10)
O3 0.0212(10) 0.0132(10) 0.0198(10) 0.0003(8) 0.0038(8) 0.0005(8)
N3 0.0144(10) 0.0146(11) 0.0163(11) -0.0004(9) 0.0048(8) -0.0006(9)
C3 0.0214(14) 0.0221(14) 0.0187(14) 0.0007(11) 0.0077(11) 0.0029(11)
C3T 0.068(3) 0.040(2) 0.048(2) 0.0018(17) 0.033(2) 0.0143(19)
O4 0.0151(9) 0.0228(10) 0.0225(10) -0.0023(8) 0.0066(8) -0.0001(8)
N4 0.0157(11) 0.0156(11) 0.0146(11) -0.0004(9) 0.0054(9) 0.0019(9)
C4 0.0237(14) 0.0200(14) 0.0160(13) -0.0042(11) 0.0028(11) 0.0021(11)
C4T 0.080(3) 0.062(3) 0.039(2) 0.008(2) 0.018(2) 0.033(2)
O5 0.0144(9) 0.0168(9) 0.0163(9) -0.0024(7) 0.0034(7) 0.0014(7)
N5 0.0160(11) 0.0165(11) 0.0167(11) 0.0008(9) 0.0056(9) -0.0022(9)
C5 0.0273(15) 0.0165(14) 0.0190(14) -0.0012(11) 0.0032(11) -0.0023(11)
C5T 0.046(2) 0.092(4) 0.035(2) 0.000(2) 0.0028(17) 0.018(2)
O6 0.0162(9) 0.0151(9) 0.0149(9) 0.0010(7) 0.0029(7) 0.0013(7)
N6 0.0154(11) 0.0175(11) 0.0165(11) 0.0040(9) 0.0064(9) 0.0001(9)
C6 0.0212(14) 0.0201(14) 0.0179(13) -0.0036(11) 0.0042(11) -0.0034(11)
C6T 0.042(2) 0.053(2) 0.0362(19) -0.0031(17) 0.0124(16) 0.0009(17)
O7 0.0211(10) 0.0123(10) 0.0160(9) 0.0008(8) 0.0034(8) 0.0024(8)
C7 0.0194(13) 0.0191(14) 0.0124(12) -0.0043(10) 0.0016(10) 0.0004(11)
C7T 0.041(2) 0.046(2) 0.057(2) 0.0118(19) 0.0134(18) 0.0039(17)
O8 0.0147(9) 0.0202(10) 0.0198(9) 0.0006(8) 0.0066(7) -0.0010(7)
C8 0.0266(15) 0.0177(14) 0.0244(15) -0.0014(12) 0.0040(12) 0.0055(12)
C8T 0.080(3) 0.061(3) 0.068(3) 0.002(2) 0.049(3) -0.002(3)
O9 0.0146(9) 0.0159(9) 0.0140(9) -0.0007(7) 0.0031(7) -0.0003(7)
C9 0.0234(15) 0.0276(16) 0.0414(18) -0.0006(14) 0.0042(13) 0.0062(13)
C9T 0.177(6) 0.041(2) 0.066(3) -0.021(2) 0.090(4) -0.028(3)
O10 0.0161(9) 0.0149(9) 0.0166(9) 0.0026(7) 0.0034(7) -0.0003(7)
C10 0.0295(17) 0.0305(17) 0.045(2) -0.0150(15) 0.0061(15) 0.0052(14)
C10T 0.079(3) 0.040(2) 0.052(2) 0.0067(19) 0.027(2) 0.011(2)
O11 0.0205(10) 0.0119(9) 0.0179(9) -0.0004(8) 0.0025(7) 0.0015(8)
C11 0.043(2) 0.0350(19) 0.0383(19) 0.0094(15) 0.0142(15) 0.0165(16)
C11T 0.137(5) 0.035(2) 0.058(3) 0.004(2) 0.046(3) -0.001(3)
O12 0.0150(9) 0.0187(10) 0.0205(9) 0.0021(8) 0.0054(7) 0.0022(7)
C12 0.0239(15) 0.0224(15) 0.0277(15) -0.0025(12) 0.0062(12) -0.0053(12)
C12T 0.123(4) 0.051(3) 0.078(3) 0.013(2) 0.057(3) 0.009(3)
C13 0.0315(17) 0.0271(17) 0.055(2) 0.0059(15) 0.0164(16) -0.0059(14)
C13T 0.123(5) 0.0227(19) 0.070(3) -0.0063(19) 0.056(3) -0.009(2)
C14 0.0288(16) 0.0314(17) 0.0303(16) 0.0015(13) 0.0140(13) -0.0066(13)
C14T 0.096(4) 0.091(4) 0.098(4) -0.014(3) 0.044(3) 0.001(3)
C15 0.0221(15) 0.0326(17) 0.0364(18) -0.0023(14) 0.0034(13) -0.0065(13)
C15T 0.0395(18) 0.0252(16) 0.0235(15) -0.0043(13) 0.0127(13) -0.0012(14)
C16 0.0197(14) 0.0267(15) 0.0241(15) 0.0046(12) 0.0123(11) 0.0060(12)
C16T 0.0384(18) 0.0320(17) 0.0345(17) -0.0080(14) 0.0182(15) -0.0092(15)
C17 0.0374(17) 0.0262(16) 0.0305(16) 0.0049(13) 0.0159(14) 0.0109(14)
C17T 0.0303(17) 0.050(2) 0.0315(17) -0.0041(15) 0.0118(14) -0.0024(15)
C18 0.0396(18) 0.0377(19) 0.0300(17) 0.0037(14) 0.0198(14) 0.0154(15)
C18T 0.0403(19) 0.0376(19) 0.0248(16) 0.0030(14) 0.0110(14) 0.0082(15)
C19 0.0289(16) 0.0395(18) 0.0247(15) 0.0116(13) 0.0164(13) 0.0110(14)
C19T 0.0448(19) 0.0255(16) 0.0216(15) 0.0011(13) 0.0097(14) -0.0061(14)
C20 0.0217(14) 0.0288(16) 0.0259(15) 0.0102(12) 0.0101(12) 0.0070(12)
C20T 0.0317(16) 0.0320(17) 0.0217(15) -0.0009(13) 0.0053(13) -0.0048(13)
C21 0.0166(13) 0.0242(15) 0.0210(14) 0.0038(11) 0.0082(11) 0.0067(11)
C21T 0.052(2) 0.0317(18) 0.0392(19) -0.0004(15) 0.0112(17) -0.0005(16)
C22 0.0179(13) 0.0207(14) 0.0169(13) 0.0037(11) 0.0044(11) 0.0039(11)
C23 0.0166(13) 0.0206(14) 0.0109(12) 0.0001(10) 0.0008(10) 0.0006(11)
C24 0.0200(14) 0.0216(14) 0.0140(13) 0.0018(11) 0.0028(10) 0.0042(11)
C25 0.0251(15) 0.0176(14) 0.0185(14) 0.0014(11) 0.0028(11) 0.0031(11)
C26 0.0226(14) 0.0228(15) 0.0139(13) 0.0018(11) 0.0023(11) -0.0021(11)
C27 0.0163(13) 0.0272(15) 0.0182(13) 0.0037(11) 0.0044(11) 0.0027(11)
C28 0.0209(14) 0.0212(14) 0.0265(15) 0.0024(12) 0.0081(12) 0.0056(11)
C29 0.0201(14) 0.0343(17) 0.0274(16) 0.0031(13) 0.0032(12) 0.0075(13)
C30 0.0231(15) 0.0252(15) 0.0296(16) 0.0015(12) 0.0117(12) 0.0073(12)
C31 0.0336(17) 0.0281(17) 0.0438(19) 0.0081(14) 0.0164(15) 0.0127(14)
C32 0.0259(15) 0.0245(15) 0.0219(15) 0.0028(12) 0.0047(12) -0.0078(12)
C33 0.0450(19) 0.0230(16) 0.0359(18) -0.0009(13) 0.0158(15) -0.0095(14)
C34 0.0336(17) 0.0274(16) 0.0285(16) 0.0036(13) 0.0108(13) -0.0046(13)
C35 0.0307(17) 0.053(2) 0.0311(18) 0.0096(16) 0.0000(14) -0.0202(16)
C36 0.0142(12) 0.0151(13) 0.0147(13) 0.0006(10) 0.0014(10) 0.0020(10)
C37 0.0198(13) 0.0137(13) 0.0120(12) 0.0003(10) 0.0032(10) -0.0011(10)
C38 0.0139(12) 0.0191(14) 0.0156(13) -0.0010(10) 0.0043(10) -0.0003(10)
C39 0.0207(14) 0.0191(14) 0.0119(13) -0.0009(10) 0.0014(10) -0.0008(11)
C40 0.0216(14) 0.0159(13) 0.0135(13) -0.0015(10) 0.0037(10) -0.0035(11)
C41 0.0189(13) 0.0214(14) 0.0130(13) -0.0002(11) 0.0028(10) -0.0020(11)
C42 0.0162(13) 0.0185(13) 0.0115(12) -0.0015(10) 0.0020(10) -0.0007(10)
C43 0.0197(14) 0.0189(14) 0.0188(14) -0.0015(11) 0.0052(11) 0.0009(11)
C44 0.0308(16) 0.0217(15) 0.0274(15) -0.0030(12) 0.0144(13) 0.0027(12)
C45 0.0353(17) 0.0187(15) 0.0338(17) -0.0012(13) 0.0156(14) 0.0019(13)
C46 0.0278(16) 0.0342(18) 0.0300(17) -0.0059(14) 0.0033(13) 0.0115(14)
C47 0.0182(14) 0.0222(15) 0.0246(15) -0.0059(12) 0.0075(11) -0.0058(11)
C48 0.0218(14) 0.0250(15) 0.0256(15) 0.0000(12) 0.0093(12) -0.0035(12)
C49 0.0172(14) 0.0447(19) 0.0279(16) -0.0026(14) 0.0031(12) -0.0054(13)
C50 0.0293(17) 0.0274(17) 0.051(2) -0.0104(15) 0.0215(15) -0.0120(13)
C51 0.0126(12) 0.0193(13) 0.0167(13) -0.0016(11) 0.0018(10) -0.0001(11)
C52 0.0191(13) 0.0177(13) 0.0174(13) -0.0038(11) 0.0046(11) 0.0013(11)
C53 0.0225(14) 0.0265(15) 0.0163(13) -0.0030(11) 0.0089(11) 0.0029(12)
C54 0.0254(15) 0.0229(15) 0.0210(14) 0.0043(12) 0.0109(12) -0.0007(12)
C55 0.0209(14) 0.0177(14) 0.0202(14) -0.0009(11) 0.0056(11) 0.0003(11)
C56 0.0138(12) 0.0199(14) 0.0160(13) -0.0019(11) 0.0047(10) 0.0003(10)
C57 0.0209(13) 0.0140(13) 0.0133(12) 0.0021(10) 0.0035(10) 0.0020(10)
C58 0.0160(13) 0.0189(13) 0.0100(12) 0.0021(10) 0.0016(10) 0.0013(10)
C59 0.0191(13) 0.0196(14) 0.0122(12) 0.0015(10) 0.0030(10) 0.0044(11)
C60 0.0245(14) 0.0136(13) 0.0173(13) 0.0009(10) 0.0051(11) 0.0038(11)
C61 0.0238(14) 0.0166(13) 0.0132(13) 0.0010(10) 0.0044(11) -0.0006(11)
C62 0.0171(13) 0.0212(14) 0.0160(13) 0.0001(11) 0.0062(10) 0.0009(11)
C63 0.0201(14) 0.0214(14) 0.0203(14) -0.0010(11) 0.0057(11) 0.0061(11)
C64 0.0217(14) 0.0246(15) 0.0241(15) -0.0019(12) 0.0092(12) 0.0021(12)
C65 0.0195(14) 0.0359(17) 0.0275(16) 0.0017(13) 0.0036(12) 0.0097(13)
C66 0.0282(16) 0.0223(15) 0.0381(18) -0.0004(13) 0.0164(14) 0.0072(12)
C67 0.0264(15) 0.0168(14) 0.0220(14) -0.0005(11) 0.0093(12) -0.0029(11)
C68 0.0366(17) 0.0201(15) 0.0420(19) -0.0063(14) 0.0170(15) -0.0061(13)
C69 0.0402(18) 0.0241(16) 0.0295(16) 0.0003(13) 0.0157(14) -0.0078(13)
C70 0.0311(16) 0.0220(15) 0.0311(16) -0.0012(13) 0.0092(13) -0.0078(13)
C71 0.0124(12) 0.0185(14) 0.0166(13) 0.0013(10) 0.0007(10) 0.0010(10)
C72 0.0177(13) 0.0175(13) 0.0126(12) -0.0014(10) 0.0026(10) -0.0031(10)
C73 0.0169(13) 0.0191(13) 0.0092(12) -0.0006(10) 0.0016(10) -0.0016(11)
C74 0.0184(13) 0.0198(14) 0.0117(12) -0.0013(10) 0.0019(10) -0.0046(11)
C75 0.0223(14) 0.0163(13) 0.0153(13) -0.0021(10) 0.0022(11) -0.0038(11)
C76 0.0195(13) 0.0219(14) 0.0121(12) -0.0018(11) 0.0021(10) -0.0018(11)
C77 0.0152(13) 0.0209(14) 0.0157(13) 0.0004(11) 0.0038(10) -0.0015(11)
C78 0.0191(14) 0.0215(14) 0.0207(14) -0.0010(11) 0.0051(11) -0.0060(11)
C79 0.0294(16) 0.0234(16) 0.0396(18) -0.0069(13) 0.0161(14) -0.0107(13)
C80 0.0184(13) 0.0219(14) 0.0229(14) 0.0007(11) 0.0069(11) -0.0050(11)
C81 0.0169(14) 0.0421(18) 0.0227(15) -0.0014(13) 0.0025(11) -0.0090(13)
C82 0.0201(14) 0.0188(14) 0.0228(14) -0.0029(11) 0.0052(11) -0.0005(11)
C83 0.0244(16) 0.0270(17) 0.063(2) -0.0054(16) 0.0125(16) 0.0023(13)
C84 0.0376(19) 0.049(2) 0.0267(17) -0.0117(15) 0.0076(14) 0.0108(16)
C85 0.045(2) 0.0292(17) 0.043(2) 0.0062(15) 0.0213(16) 0.0127(15)
C86 0.0142(13) 0.0224(14) 0.0171(13) 0.0036(11) 0.0040(10) -0.0010(11)
C87 0.0162(13) 0.0240(14) 0.0189(14) -0.0016(11) 0.0034(11) -0.0015(11)
C88 0.0218(14) 0.0333(17) 0.0174(14) -0.0023(12) 0.0071(11) -0.0011(12)
C89 0.0263(15) 0.0300(16) 0.0210(14) 0.0070(12) 0.0094(12) -0.0052(12)
C90 0.0214(14) 0.0211(14) 0.0239(15) 0.0051(12) 0.0066(11) -0.0010(11)
C91 0.0140(13) 0.0211(14) 0.0178(13) 0.0008(11) 0.0046(10) 0.0003(10)
C92 0.0186(13) 0.0145(13) 0.0144(13) 0.0036(10) 0.0030(10) 0.0018(10)
C93 0.0173(13) 0.0175(13) 0.0132(13) 0.0048(10) 0.0003(10) 0.0010(10)
C94 0.0187(13) 0.0186(14) 0.0137(13) 0.0023(10) 0.0016(10) 0.0030(11)
C95 0.0262(15) 0.0147(13) 0.0172(13) 0.0029(11) 0.0017(11) -0.0002(11)
C96 0.0235(14) 0.0189(14) 0.0168(13) 0.0062(11) 0.0014(11) -0.0012(11)
C97 0.0179(13) 0.0226(15) 0.0189(14) 0.0064(11) 0.0057(11) 0.0009(11)
C98 0.0213(14) 0.0151(13) 0.0215(14) 0.0000(11) 0.0043(11) 0.0035(11)
C99 0.0208(14) 0.0237(15) 0.0193(14) -0.0011(11) 0.0057(11) 0.0053(11)
C100 0.0294(16) 0.0223(15) 0.0298(16) -0.0032(12) 0.0093(13) 0.0026(12)
C101 0.0193(14) 0.0236(15) 0.0239(15) 0.0001(12) 0.0039(11) 0.0050(11)
C102 0.0252(15) 0.0213(15) 0.0244(15) 0.0015(12) 0.0046(12) -0.0085(12)
C103 0.0348(13) 0.0337(13) 0.0441(14) -0.0003(11) 0.0095(11) -0.0150(10)
C104 0.0348(13) 0.0337(13) 0.0441(14) -0.0003(11) 0.0095(11) -0.0150(10)
C105 0.0348(13) 0.0337(13) 0.0441(14) -0.0003(11) 0.0095(11) -0.0150(10)
C13A 0.0348(13) 0.0337(13) 0.0441(14) -0.0003(11) 0.0095(11) -0.0150(10)
C14A 0.0348(13) 0.0337(13) 0.0441(14) -0.0003(11) 0.0095(11) -0.0150(10)
C15A 0.0348(13) 0.0337(13) 0.0441(14) -0.0003(11) 0.0095(11) -0.0150(10)
C106 0.0140(13) 0.0320(16) 0.0273(15) -0.0023(12) 0.0081(11) -0.0030(11)
C107 0.0311(17) 0.047(2) 0.0323(17) 0.0000(15) 0.0162(14) -0.0014(15)
C108 0.0251(17) 0.045(2) 0.056(2) 0.0077(17) 0.0182(16) 0.0092(15)
C109 0.0142(13) 0.0252(15) 0.0252(14) -0.0010(12) 0.0070(11) -0.0033(11)
C110 0.0283(16) 0.0289(16) 0.0280(16) 0.0035(13) 0.0120(13) 0.0016(13)
C111 0.0257(16) 0.0400(19) 0.0368(18) 0.0081(15) 0.0131(14) 0.0098(14)
C112 0.0152(13) 0.0203(14) 0.0250(14) 0.0002(11) 0.0057(11) 0.0018(11)
C113 0.0262(16) 0.0355(18) 0.0316(17) -0.0019(14) 0.0130(13) -0.0009(13)
C114 0.0209(15) 0.0350(18) 0.0403(18) -0.0078(15) 0.0094(13) -0.0052(13)

loop_
_atom_type_symbol
_atom_type_description
_atom_type_scat_dispersion_real
_atom_type_scat_dispersion_imag
_atom_type_scat_source
C C 0.0033 0.0016 'International Tables Vol C Tables 4.2.6.8 and 6.1.1.4'
N N 0.0061 0.0033 'International Tables Vol C Tables 4.2.6.8 and 6.1.1.4'
O O 0.0106 0.0060 'International Tables Vol C Tables 4.2.6.8 and 6.1.1.4'
Zr Zr -2.9673 0.5597 'International Tables Vol C Tables 4.2.6.8 and 6.1.1.4'
H H 0.0000 0.0000 'International Tables Vol C Tables 4.2.6.8 and 6.1.1.4'

loop_
_geom_angle_atom_site_label_1
_geom_angle_atom_site_label_2
_geom_angle_atom_site_label_3
_geom_angle
_geom_angle_site_symmetry_1
_geom_angle_site_symmetry_3
O4 Zr1 O2 97.25(7) . .
O4 Zr1 O1 95.10(7) . .
O2 Zr1 O1 113.84(7) . .
O4 Zr1 O3 102.12(8) . 5_666
O2 Zr1 O3 150.07(7) . 5_666
O1 Zr1 O3 87.07(7) . 5_666
O4 Zr1 O3 102.74(8) . .
O2 Zr1 O3 85.22(7) . .
O1 Zr1 O3 152.11(7) . .
O3 Zr1 O3 68.46(9) 5_666 .
O4 Zr1 C1 161.56(8) . .
O2 Zr1 C1 74.16(8) . .
O1 Zr1 C1 74.39(8) . .
O3 Zr1 C1 92.58(8) 5_666 .
O3 Zr1 C1 92.92(8) . .
O4 Zr1 Zr1 105.09(6) . 5_666
O2 Zr1 Zr1 118.12(5) . 5_666
O1 Zr1 Zr1 120.39(5) . 5_666
O3 Zr1 Zr1 34.39(5) 5_666 5_666
O3 Zr1 Zr1 34.07(5) . 5_666
C1 Zr1 Zr1 93.33(6) . 5_666
C7 O1 Zr1 130.50(15) . .
C1 N1 C16 111.3(2) . .
C1 N1 C2 122.8(2) . .
C16 N1 C2 125.8(2) . .
N1 C1 N2 105.3(2) . .
N1 C1 Zr1 124.35(18) . .
N2 C1 Zr1 125.13(18) . .
C6T C1T C2T 117.7(3) . .
C6T C1T C7T 121.9(3) . .
C2T C1T C7T 120.4(3) . .
O8 Zr2 O6 98.30(7) . .
O8 Zr2 O5 95.99(7) . .
O6 Zr2 O5 113.35(7) . .
O8 Zr2 O7 103.07(7) . .
O6 Zr2 O7 86.22(7) . .
O5 Zr2 O7 150.44(7) . .
O8 Zr2 O11 99.70(7) . .
O6 Zr2 O11 151.47(7) . .
O5 Zr2 O11 86.56(7) . .
O7 Zr2 O11 68.26(7) . .
O8 Zr2 C36 163.03(8) . .
O6 Zr2 C36 74.33(8) . .
O5 Zr2 C36 73.81(8) . .
O7 Zr2 C36 91.82(8) . .
O11 Zr2 C36 93.30(8) . .
O8 Zr2 Zr3 104.88(5) . .
O6 Zr2 Zr3 119.17(5) . .
O5 Zr2 Zr3 118.88(5) . .
O7 Zr2 Zr3 34.21(5) . .
O11 Zr2 Zr3 34.08(5) . .
C36 Zr2 Zr3 92.00(6) . .
C23 O2 Zr1 130.78(15) . .
C1 N2 C21 111.5(2) . .
C1 N2 C22 122.6(2) . .
C21 N2 C22 125.6(2) . .
C7 C2 C3 122.7(2) . .
C7 C2 N1 119.0(2) . .
C3 C2 N1 118.3(2) . .
C3T C2T C1T 120.5(4) . .
C3T C2T H2T 119.8 . .
C1T C2T H2T 119.8 . .
O12 Zr3 O9 96.39(7) . .
O12 Zr3 O10 93.60(7) . .
O9 Zr3 O10 116.55(7) . .
O12 Zr3 O11 101.03(7) . .
O9 Zr3 O11 150.10(7) . .
O10 Zr3 O11 86.54(7) . .
O12 Zr3 O7 104.74(7) . .
O9 Zr3 O7 84.15(7) . .
O10 Zr3 O7 150.86(7) . .
O11 Zr3 O7 68.06(7) . .
O12 Zr3 C71 158.56(8) . .
O9 Zr3 C71 74.89(8) . .
O10 Zr3 C71 73.82(8) . .
O11 Zr3 C71 95.56(8) . .
O7 Zr3 C71 93.97(8) . .
O12 Zr3 Zr2 104.52(5) . .
O9 Zr3 Zr2 117.67(5) . .
O10 Zr3 Zr2 119.73(5) . .
O11 Zr3 Zr2 34.09(5) . .
O7 Zr3 Zr2 34.00(5) . .
C71 Zr3 Zr2 96.84(6) . .
Zr1 O3 Zr1 111.55(8) 5_666 .
Zr1 O3 H3O 121(3) 5_666 .
Zr1 O3 H3O 128(3) . .
C36 N3 C51 111.7(2) . .
C36 N3 C37 122.9(2) . .
C51 N3 C37 125.1(2) . .
C4 C3 C2 120.3(3) . .
C4 C3 H3 119.8 . .
C2 C3 H3 119.8 . .
C4T C3T C2T 121.3(4) . .
C4T C3T H3T 119.3 . .
C2T C3T H3T 119.3 . .
C106 O4 Zr1 169.88(18) . .
C36 N4 C56 111.1(2) . .
C36 N4 C57 123.7(2) . .
C56 N4 C57 125.0(2) . .
C3 C4 C5 117.0(2) . .
C3 C4 C8 122.1(2) . .
C5 C4 C8 120.8(2) . .
C3T C4T C5T 119.2(4) . .
C3T C4T H4T 120.4 . .
C5T C4T H4T 120.4 . .
C42 O5 Zr2 130.23(15) . .
C71 N5 C86 111.3(2) . .
C71 N5 C72 123.0(2) . .
C86 N5 C72 125.6(2) . .
C6 C5 C4 124.5(3) . .
C6 C5 H5 117.8 . .
C4 C5 H5 117.8 . .
C4T C5T C6T 119.3(4) . .
C4T C5T H5T 120.3 . .
C6T C5T H5T 120.3 . .
C58 O6 Zr2 131.97(15) . .
C71 N6 C91 111.1(2) . .
C71 N6 C92 122.2(2) . .
C91 N6 C92 126.6(2) . .
C5 C6 C7 117.5(2) . .
C5 C6 C12 121.7(2) . .
C7 C6 C12 120.8(2) . .
C1T C6T C5T 121.9(4) . .
C1T C6T H6T 119.0 . .
C5T C6T H6T 119.0 . .
Zr2 O7 Zr3 111.80(8) . .
Zr2 O7 H7O 122(3) . .
Zr3 O7 H7O 126(3) . .
O1 C7 C2 120.4(2) . .
O1 C7 C6 121.7(2) . .
C2 C7 C6 117.9(2) . .
C1T C7T H7TA 109.5 . .
C1T C7T H7TB 109.5 . .
H7TA C7T H7TB 109.5 . .
C1T C7T H7TC 109.5 . .
H7TA C7T H7TC 109.5 . .
H7TB C7T H7TC 109.5 . .
C109 O8 Zr2 166.93(17) . .
C10 C8 C11 109.9(3) . .
C10 C8 C9 108.0(2) . .
C11 C8 C9 107.5(2) . .
C10 C8 C4 108.9(2) . .
C11 C8 C4 110.7(2) . .
C9 C8 C4 111.7(2) . .
C13T C8T C9T 118.4(5) . .
C13T C8T C14T 124.8(4) . .
C9T C8T C14T 116.7(5) . .
C73 O9 Zr3 129.20(15) . .
C8 C9 H9A 109.5 . .
C8 C9 H9B 109.5 . .
H9A C9 H9B 109.5 . .
C8 C9 H9C 109.5 . .
H9A C9 H9C 109.5 . .
H9B C9 H9C 109.5 . .
C10T C9T C8T 114.6(6) . .
C10T C9T H9T 122.7 . .
C8T C9T H9T 122.7 . .
C93 O10 Zr3 129.65(15) . .
C8 C10 H10A 109.5 . .
C8 C10 H10B 109.5 . .
H10A C10 H10B 109.5 . .
C8 C10 H10C 109.5 . .
H10A C10 H10C 109.5 . .
H10B C10 H10C 109.5 . .
C9T C10T C11T 125.9(4) . .
C9T C10T H10T 117.1 . .
C11T C10T H10T 117.1 . .
Zr3 O11 Zr2 111.83(9) . .
Zr3 O11 H11O 120(3) . .
Zr2 O11 H11O 128(3) . .
C8 C11 H11A 109.5 . .
C8 C11 H11B 109.5 . .
H11A C11 H11B 109.5 . .
C8 C11 H11C 109.5 . .
H11A C11 H11C 109.5 . .
H11B C11 H11C 109.5 . .
C12T C11T C10T 118.0(5) . .
C12T C11T H11T 121.0 . .
C10T C11T H11T 121.0 . .
C112 O12 Zr3 164.79(17) . .
C15 C12 C6 110.2(2) . .
C15 C12 C13 107.8(2) . .
C6 C12 C13 112.2(2) . .
C15 C12 C14 109.2(2) . .
C6 C12 C14 110.3(2) . .
C13 C12 C14 107.0(2) . .
C11T C12T C13T 117.6(6) . .
C11T C12T H12T 121.2 . .
C13T C12T H12T 121.2 . .
C12 C13 H13A 109.5 . .
C12 C13 H13B 109.5 . .
H13A C13 H13B 109.5 . .
C12 C13 H13C 109.5 . .
H13A C13 H13C 109.5 . .
H13B C13 H13C 109.5 . .
C8T C13T C12T 125.5(4) . .
C8T C13T H13T 117.2 . .
C12T C13T H13T 117.2 . .
C12 C14 H14A 109.5 . .
C12 C14 H14B 109.5 . .
H14A C14 H14B 109.5 . .
C12 C14 H14C 109.5 . .
H14A C14 H14C 109.5 . .
H14B C14 H14C 109.5 . .
C8T C14T H14D 109.5 . .
C8T C14T H14E 109.5 . .
H14D C14T H14E 109.5 . .
C8T C14T H14F 109.5 . .
H14D C14T H14F 109.5 . .
H14E C14T H14F 109.5 . .
C12 C15 H15A 109.5 . .
C12 C15 H15B 109.5 . .
H15A C15 H15B 109.5 . .
C12 C15 H15C 109.5 . .
H15A C15 H15C 109.5 . .
H15B C15 H15C 109.5 . .
C16T C15T C20T 117.8(3) . .
C16T C15T C21T 121.6(3) . .
C20T C15T C21T 120.6(3) . .
C21 C16 C17 121.4(3) . .
C21 C16 N1 106.1(2) . .
C17 C16 N1 132.3(3) . .
C15T C16T C17T 121.2(3) . .
C15T C16T H16T 119.4 . .
C17T C16T H16T 119.4 . .
C18 C17 C16 117.3(3) . .
C18 C17 H17 121.3 . .
C16 C17 H17 121.3 . .
C18T C17T C16T 120.3(3) . .
C18T C17T H17T 119.9 . .
C16T C17T H17T 119.9 . .
C17 C18 C19 121.3(3) . .
C17 C18 H18 119.3 . .
C19 C18 H18 119.3 . .
C17T C18T C19T 119.3(3) . .
C17T C18T H18T 120.3 . .
C19T C18T H18T 120.3 . .
C20 C19 C18 121.3(3) . .
C20 C19 H19 119.4 . .
C18 C19 H19 119.4 . .
C20T C19T C18T 120.3(3) . .
C20T C19T H19T 119.8 . .
C18T C19T H19T 119.8 . .
C19 C20 C21 117.4(3) . .
C19 C20 H20 121.3 . .
C21 C20 H20 121.3 . .
C19T C20T C15T 121.1(3) . .
C19T C20T H20T 119.5 . .
C15T C20T H20T 119.5 . .
C16 C21 C20 121.1(3) . .
C16 C21 N2 105.9(2) . .
C20 C21 N2 132.8(3) . .
C15T C21T H21A 109.5 . .
C15T C21T H21B 109.5 . .
H21A C21T H21B 109.5 . .
C15T C21T H21C 109.5 . .
H21A C21T H21C 109.5 . .
H21B C21T H21C 109.5 . .
C27 C22 C23 122.2(2) . .
C27 C22 N2 118.9(2) . .
C23 C22 N2 118.9(2) . .
O2 C23 C22 120.7(2) . .
O2 C23 C24 121.1(2) . .
C22 C23 C24 118.2(2) . .
C25 C24 C23 117.6(2) . .
C25 C24 C28 121.6(2) . .
C23 C24 C28 120.8(2) . .
C26 C25 C24 124.3(3) . .
C26 C25 H25 117.9 . .
C24 C25 H25 117.9 . .
C25 C26 C27 117.2(2) . .
C25 C26 C32 123.6(3) . .
C27 C26 C32 119.3(2) . .
C22 C27 C26 120.4(2) . .
C22 C27 H27 119.8 . .
C26 C27 H27 119.8 . .
C24 C28 C31 112.0(2) . .
C24 C28 C29 110.4(2) . .
C31 C28 C29 107.2(2) . .
C24 C28 C30 109.9(2) . .
C31 C28 C30 107.2(2) . .
C29 C28 C30 110.0(2) . .
C28 C29 H29A 109.5 . .
C28 C29 H29B 109.5 . .
H29A C29 H29B 109.5 . .
C28 C29 H29C 109.5 . .
H29A C29 H29C 109.5 . .
H29B C29 H29C 109.5 . .
C28 C30 H30A 109.5 . .
C28 C30 H30B 109.5 . .
H30A C30 H30B 109.5 . .
C28 C30 H30C 109.5 . .
H30A C30 H30C 109.5 . .
H30B C30 H30C 109.5 . .
C28 C31 H31A 109.5 . .
C28 C31 H31B 109.5 . .
H31A C31 H31B 109.5 . .
C28 C31 H31C 109.5 . .
H31A C31 H31C 109.5 . .
H31B C31 H31C 109.5 . .
C34 C32 C33 108.4(2) . .
C34 C32 C35 109.0(3) . .
C33 C32 C35 108.7(3) . .
C34 C32 C26 109.2(2) . .
C33 C32 C26 111.6(2) . .
C35 C32 C26 109.9(2) . .
C32 C33 H33A 109.5 . .
C32 C33 H33B 109.5 . .
H33A C33 H33B 109.5 . .
C32 C33 H33C 109.5 . .
H33A C33 H33C 109.5 . .
H33B C33 H33C 109.5 . .
C32 C34 H34A 109.5 . .
C32 C34 H34B 109.5 . .
H34A C34 H34B 109.5 . .
C32 C34 H34C 109.5 . .
H34A C34 H34C 109.5 . .
H34B C34 H34C 109.5 . .
C32 C35 H35A 109.5 . .
C32 C35 H35B 109.5 . .
H35A C35 H35B 109.5 . .
C32 C35 H35C 109.5 . .
H35A C35 H35C 109.5 . .
H35B C35 H35C 109.5 . .
N3 C36 N4 105.5(2) . .
N3 C36 Zr2 124.56(17) . .
N4 C36 Zr2 124.25(17) . .
C38 C37 C42 122.4(2) . .
C38 C37 N3 119.0(2) . .
C42 C37 N3 118.6(2) . .
C37 C38 C39 120.7(2) . .
C37 C38 H38 119.6 . .
C39 C38 H38 119.6 . .
C40 C39 C38 116.9(2) . .
C40 C39 C43 123.3(2) . .
C38 C39 C43 119.8(2) . .
C39 C40 C41 124.3(2) . .
C39 C40 H40 117.8 . .
C41 C40 H40 117.8 . .
C40 C41 C42 118.1(2) . .
C40 C41 C47 121.4(2) . .
C42 C41 C47 120.4(2) . .
O5 C42 C37 120.3(2) . .
O5 C42 C41 122.2(2) . .
C37 C42 C41 117.5(2) . .
C46 C43 C45 108.5(2) . .
C46 C43 C44 108.8(2) . .
C45 C43 C44 108.1(2) . .
C46 C43 C39 109.9(2) . .
C45 C43 C39 112.1(2) . .
C44 C43 C39 109.3(2) . .
C43 C44 H44A 109.5 . .
C43 C44 H44B 109.5 . .
H44A C44 H44B 109.5 . .
C43 C44 H44C 109.5 . .
H44A C44 H44C 109.5 . .
H44B C44 H44C 109.5 . .
C43 C45 H45A 109.5 . .
C43 C45 H45B 109.5 . .
H45A C45 H45B 109.5 . .
C43 C45 H45C 109.5 . .
H45A C45 H45C 109.5 . .
H45B C45 H45C 109.5 . .
C43 C46 H46A 109.5 . .
C43 C46 H46B 109.5 . .
H46A C46 H46B 109.5 . .
C43 C46 H46C 109.5 . .
H46A C46 H46C 109.5 . .
H46B C46 H46C 109.5 . .
C50 C47 C49 108.3(2) . .
C50 C47 C48 106.9(2) . .
C49 C47 C48 108.9(2) . .
C50 C47 C41 111.5(2) . .
C49 C47 C41 110.3(2) . .
C48 C47 C41 110.9(2) . .
C47 C48 H48A 109.5 . .
C47 C48 H48B 109.5 . .
H48A C48 H48B 109.5 . .
C47 C48 H48C 109.5 . .
H48A C48 H48C 109.5 . .
H48B C48 H48C 109.5 . .
C47 C49 H49A 109.5 . .
C47 C49 H49B 109.5 . .
H49A C49 H49B 109.5 . .
C47 C49 H49C 109.5 . .
H49A C49 H49C 109.5 . .
H49B C49 H49C 109.5 . .
C47 C50 H50A 109.5 . .
C47 C50 H50B 109.5 . .
H50A C50 H50B 109.5 . .
C47 C50 H50C 109.5 . .
H50A C50 H50C 109.5 . .
H50B C50 H50C 109.5 . .
C52 C51 C56 121.1(2) . .
C52 C51 N3 133.0(2) . .
C56 C51 N3 105.7(2) . .
C53 C52 C51 117.6(2) . .
C53 C52 H52 121.2 . .
C51 C52 H52 121.2 . .
C52 C53 C54 121.2(2) . .
C52 C53 H53 119.4 . .
C54 C53 H53 119.4 . .
C55 C54 C53 121.8(3) . .
C55 C54 H54 119.1 . .
C53 C54 H54 119.1 . .
C54 C55 C56 116.8(2) . .
C54 C55 H55 121.6 . .
C56 C55 H55 121.6 . .
C55 C56 C51 121.6(2) . .
C55 C56 N4 132.2(2) . .
C51 C56 N4 106.1(2) . .
C62 C57 C58 122.2(2) . .
C62 C57 N4 119.0(2) . .
C58 C57 N4 118.8(2) . .
O6 C58 C57 120.4(2) . .
O6 C58 C59 121.8(2) . .
C57 C58 C59 117.8(2) . .
C60 C59 C58 118.2(2) . .
C60 C59 C63 121.0(2) . .
C58 C59 C63 120.9(2) . .
C61 C60 C59 124.2(2) . .
C61 C60 H60 117.9 . .
C59 C60 H60 117.9 . .
C60 C61 C62 117.0(2) . .
C60 C61 C67 123.3(2) . .
C62 C61 C67 119.7(2) . .
C57 C62 C61 120.6(2) . .
C57 C62 H62 119.7 . .
C61 C62 H62 119.7 . .
C66 C63 C65 107.7(2) . .
C66 C63 C59 111.8(2) . .
C65 C63 C59 110.0(2) . .
C66 C63 C64 107.3(2) . .
C65 C63 C64 109.6(2) . .
C59 C63 C64 110.3(2) . .
C63 C64 H64A 109.5 . .
C63 C64 H64B 109.5 . .
H64A C64 H64B 109.5 . .
C63 C64 H64C 109.5 . .
H64A C64 H64C 109.5 . .
H64B C64 H64C 109.5 . .
C63 C65 H65A 109.5 . .
C63 C65 H65B 109.5 . .
H65A C65 H65B 109.5 . .
C63 C65 H65C 109.5 . .
H65A C65 H65C 109.5 . .
H65B C65 H65C 109.5 . .
C63 C66 H66A 109.5 . .
C63 C66 H66B 109.5 . .
H66A C66 H66B 109.5 . .
C63 C66 H66C 109.5 . .
H66A C66 H66C 109.5 . .
H66B C66 H66C 109.5 . .
C69 C67 C70 109.1(2) . .
C69 C67 C68 108.1(2) . .
C70 C67 C68 108.1(2) . .
C69 C67 C61 109.5(2) . .
C70 C67 C61 109.9(2) . .
C68 C67 C61 112.1(2) . .
C67 C68 H68A 109.5 . .
C67 C68 H68B 109.5 . .
H68A C68 H68B 109.5 . .
C67 C68 H68C 109.5 . .
H68A C68 H68C 109.5 . .
H68B C68 H68C 109.5 . .
C67 C69 H69A 109.5 . .
C67 C69 H69B 109.5 . .
H69A C69 H69B 109.5 . .
C67 C69 H69C 109.5 . .
H69A C69 H69C 109.5 . .
H69B C69 H69C 109.5 . .
C67 C70 H70A 109.5 . .
C67 C70 H70B 109.5 . .
H70A C70 H70B 109.5 . .
C67 C70 H70C 109.5 . .
H70A C70 H70C 109.5 . .
H70B C70 H70C 109.5 . .
N5 C71 N6 105.6(2) . .
N5 C71 Zr3 123.78(17) . .
N6 C71 Zr3 124.64(18) . .
C77 C72 C73 122.7(2) . .
C77 C72 N5 118.7(2) . .
C73 C72 N5 118.6(2) . .
O9 C73 C72 120.6(2) . .
O9 C73 C74 121.7(2) . .
C72 C73 C74 117.6(2) . .
C75 C74 C73 118.0(2) . .
C75 C74 C78 121.3(2) . .
C73 C74 C78 120.7(2) . .
C74 C75 C76 124.0(2) . .
C74 C75 H75 118.0 . .
C76 C75 H75 118.0 . .
C77 C76 C75 117.2(2) . .
C77 C76 C82 121.7(2) . .
C75 C76 C82 120.9(2) . .
C76 C77 C72 120.4(2) . .
C76 C77 H77 119.8 . .
C72 C77 H77 119.8 . .
C79 C78 C81 107.7(2) . .
C79 C78 C80 107.3(2) . .
C81 C78 C80 109.6(2) . .
C79 C78 C74 111.7(2) . .
C81 C78 C74 109.4(2) . .
C80 C78 C74 111.1(2) . .
C78 C79 H79A 109.5 . .
C78 C79 H79B 109.5 . .
H79A C79 H79B 109.5 . .
C78 C79 H79C 109.5 . .
H79A C79 H79C 109.5 . .
H79B C79 H79C 109.5 . .
C78 C80 H80A 109.5 . .
C78 C80 H80B 109.5 . .
H80A C80 H80B 109.5 . .
C78 C80 H80C 109.5 . .
H80A C80 H80C 109.5 . .
H80B C80 H80C 109.5 . .
C78 C81 H81A 109.5 . .
C78 C81 H81B 109.5 . .
H81A C81 H81B 109.5 . .
C78 C81 H81C 109.5 . .
H81A C81 H81C 109.5 . .
H81B C81 H81C 109.5 . .
C85 C82 C84 109.6(3) . .
C85 C82 C83 107.6(3) . .
C84 C82 C83 108.6(3) . .
C85 C82 C76 111.7(2) . .
C84 C82 C76 107.4(2) . .
C83 C82 C76 112.0(2) . .
C82 C83 H83A 109.5 . .
C82 C83 H83B 109.5 . .
H83A C83 H83B 109.5 . .
C82 C83 H83C 109.5 . .
H83A C83 H83C 109.5 . .
H83B C83 H83C 109.5 . .
C82 C84 H84A 109.5 . .
C82 C84 H84B 109.5 . .
H84A C84 H84B 109.5 . .
C82 C84 H84C 109.5 . .
H84A C84 H84C 109.5 . .
H84B C84 H84C 109.5 . .
C82 C85 H85A 109.5 . .
C82 C85 H85B 109.5 . .
H85A C85 H85B 109.5 . .
C82 C85 H85C 109.5 . .
H85A C85 H85C 109.5 . .
H85B C85 H85C 109.5 . .
C91 C86 C87 121.9(2) . .
C91 C86 N5 105.7(2) . .
C87 C86 N5 132.3(3) . .
C88 C87 C86 116.8(3) . .
C88 C87 H87 121.6 . .
C86 C87 H87 121.6 . .
C87 C88 C89 121.5(3) . .
C87 C88 H88 119.2 . .
C89 C88 H88 119.2 . .
C90 C89 C88 121.8(3) . .
C90 C89 H89 119.1 . .
C88 C89 H89 119.1 . .
C89 C90 C91 117.1(3) . .
C89 C90 H90 121.5 . .
C91 C90 H90 121.5 . .
C86 C91 N6 106.1(2) . .
C86 C91 C90 120.8(2) . .
N6 C91 C90 132.9(3) . .
C97 C92 C93 122.5(2) . .
C97 C92 N6 119.6(2) . .
C93 C92 N6 117.9(2) . .
O10 C93 C92 120.0(2) . .
O10 C93 C94 122.2(2) . .
C92 C93 C94 117.7(2) . .
C95 C94 C93 117.9(2) . .
C95 C94 C98 121.1(2) . .
C93 C94 C98 120.9(2) . .
C96 C95 C94 124.2(3) . .
C96 C95 H95 117.9 . .
C94 C95 H95 117.9 . .
C97 C96 C95 116.9(2) . .
C97 C96 C102 120.5(2) . .
C95 C96 C102 122.5(2) . .
C92 C97 C96 120.6(2) . .
C92 C97 H97 119.7 . .
C96 C97 H97 119.7 . .
C100 C98 C94 112.6(2) . .
C100 C98 C99 107.2(2) . .
C94 C98 C99 110.6(2) . .
C100 C98 C101 107.7(2) . .
C94 C98 C101 109.4(2) . .
C99 C98 C101 109.2(2) . .
C98 C99 H99A 109.5 . .
C98 C99 H99B 109.5 . .
H99A C99 H99B 109.5 . .
C98 C99 H99C 109.5 . .
H99A C99 H99C 109.5 . .
H99B C99 H99C 109.5 . .
C98 C100 H10D 109.5 . .
C98 C100 H10E 109.5 . .
H10D C100 H10E 109.5 . .
C98 C100 H10F 109.5 . .
H10D C100 H10F 109.5 . .
H10E C100 H10F 109.5 . .
C98 C101 H10G 109.5 . .
C98 C101 H10H 109.5 . .
H10G C101 H10H 109.5 . .
C98 C101 H10I 109.5 . .
H10G C101 H10I 109.5 . .
H10H C101 H10I 109.5 . .
C103 C102 C105 110.6(3) . .
C14A C102 C13A 113.0(7) . .
C14A C102 C96 112.2(6) . .
C103 C102 C96 110.0(2) . .
C105 C102 C96 109.5(2) . .
C13A C102 C96 109.0(6) . .
C103 C102 C104 107.7(3) . .
C105 C102 C104 106.9(3) . .
C96 C102 C104 112.1(3) . .
C14A C102 C15A 107.0(7) . .
C13A C102 C15A 104.5(7) . .
C96 C102 C15A 110.8(5) . .
C102 C103 H10J 109.5 . .
C102 C103 H10K 109.5 . .
H10J C103 H10K 109.5 . .
C102 C103 H10L 109.5 . .
H10J C103 H10L 109.5 . .
H10K C103 H10L 109.5 . .
C102 C104 H10M 109.5 . .
C102 C104 H10N 109.5 . .
H10M C104 H10N 109.5 . .
C102 C104 H10O 109.5 . .
H10M C104 H10O 109.5 . .
H10N C104 H10O 109.5 . .
C102 C105 H10P 109.5 . .
C102 C105 H10Q 109.5 . .
H10P C105 H10Q 109.5 . .
C102 C105 H10R 109.5 . .
H10P C105 H10R 109.5 . .
H10Q C105 H10R 109.5 . .
C102 C13A H13D 109.5 . .
C102 C13A H13E 109.5 . .
H13D C13A H13E 109.5 . .
C102 C13A H13F 109.5 . .
H13D C13A H13F 109.5 . .
H13E C13A H13F 109.5 . .
C102 C14A H14G 109.5 . .
C102 C14A H14H 109.5 . .
H14G C14A H14H 109.5 . .
C102 C14A H14I 109.5 . .
H14G C14A H14I 109.5 . .
H14H C14A H14I 109.5 . .
C102 C15A H15D 109.5 . .
C102 C15A H15E 109.5 . .
H15D C15A H15E 109.5 . .
C102 C15A H15F 109.5 . .
H15D C15A H15F 109.5 . .
H15E C15A H15F 109.5 . .
O4 C106 C108 109.9(2) . .
O4 C106 C107 109.4(2) . .
C108 C106 C107 111.4(3) . .
O4 C106 H106 108.7 . .
C108 C106 H106 108.7 . .
C107 C106 H106 108.7 . .
C106 C107 H10S 109.5 . .
C106 C107 H10U 109.5 . .
H10S C107 H10U 109.5 . .
C106 C107 H10V 109.5 . .
H10S C107 H10V 109.5 . .
H10U C107 H10V 109.5 . .
C106 C108 H10W 109.5 . .
C106 C108 H10X 109.5 . .
H10W C108 H10X 109.5 . .
C106 C108 H10Y 109.5 . .
H10W C108 H10Y 109.5 . .
H10X C108 H10Y 109.5 . .
O8 C109 C111 109.7(2) . .
O8 C109 C110 109.8(2) . .
C111 C109 C110 111.1(2) . .
O8 C109 H109 108.7 . .
C111 C109 H109 108.7 . .
C110 C109 H109 108.7 . .
C109 C110 H11D 109.5 . .
C109 C110 H11E 109.5 . .
H11D C110 H11E 109.5 . .
C109 C110 H11F 109.5 . .
H11D C110 H11F 109.5 . .
H11E C110 H11F 109.5 . .
C109 C111 H11G 109.5 . .
C109 C111 H11H 109.5 . .
H11G C111 H11H 109.5 . .
C109 C111 H11I 109.5 . .
H11G C111 H11I 109.5 . .
H11H C111 H11I 109.5 . .
O12 C112 C114 109.6(2) . .
O12 C112 C113 109.6(2) . .
C114 C112 C113 112.4(2) . .
O12 C112 H112 108.4 . .
C114 C112 H112 108.4 . .
C113 C112 H112 108.4 . .
C112 C113 H11J 109.5 . .
C112 C113 H11K 109.5 . .
H11J C113 H11K 109.5 . .
C112 C113 H11L 109.5 . .
H11J C113 H11L 109.5 . .
H11K C113 H11L 109.5 . .
C112 C114 H11N 109.5 . .
C112 C114 H11M 109.5 . .
H11N C114 H11M 109.5 . .
C112 C114 H11P 109.5 . .
H11N C114 H11P 109.5 . .
H11M C114 H11P 109.5 . .

loop_
_geom_bond_atom_site_label_1
_geom_bond_atom_site_label_2
_geom_bond_distance
_geom_bond_site_symmetry_2
Zr1 O4 1.9263(17) .
Zr1 O2 2.0429(17) .
Zr1 O1 2.0498(18) .
Zr1 O3 2.1289(19) 5_666
Zr1 O3 2.146(2) .
Zr1 C1 2.400(3) .
Zr1 Zr1 3.5346(5) 5_666
O1 C7 1.346(3) .
N1 C1 1.359(3) .
N1 C16 1.398(3) .
N1 C2 1.431(3) .
C1 N2 1.360(3) .
C1T C6T 1.368(5) .
C1T C2T 1.398(5) .
C1T C7T 1.487(5) .
Zr2 O8 1.9257(17) .
Zr2 O6 2.0413(17) .
Zr2 O5 2.0531(17) .
Zr2 O7 2.1284(18) .
Zr2 O11 2.1340(19) .
Zr2 C36 2.415(3) .
Zr2 Zr3 3.5343(4) .
O2 C23 1.345(3) .
N2 C21 1.396(3) .
N2 C22 1.433(3) .
C2 C7 1.394(4) .
C2 C3 1.395(4) .
C2T C3T 1.372(5) .
C2T H2T 0.9500 .
Zr3 O12 1.9231(17) .
Zr3 O9 2.0517(17) .
Zr3 O10 2.0524(17) .
Zr3 O11 2.1335(19) .
Zr3 O7 2.1399(18) .
Zr3 C71 2.402(3) .
O3 H3O 0.65(4) .
N3 C36 1.355(3) .
N3 C51 1.403(3) .
N3 C37 1.437(3) .
C3 C4 1.380(4) .
C3 H3 0.9500 .
C3T C4T 1.363(6) .
C3T H3T 0.9500 .
O4 C106 1.410(3) .
N4 C36 1.361(3) .
N4 C56 1.406(3) .
N4 C57 1.435(3) .
C4 C5 1.398(4) .
C4 C8 1.540(4) .
C4T C5T 1.384(6) .
C4T H4T 0.9500 .
O5 C42 1.337(3) .
N5 C71 1.350(3) .
N5 C86 1.402(3) .
N5 C72 1.430(3) .
C5 C6 1.391(4) .
C5 H5 0.9500 .
C5T C6T 1.389(5) .
C5T H5T 0.9500 .
O6 C58 1.346(3) .
N6 C71 1.359(3) .
N6 C91 1.395(3) .
N6 C92 1.432(3) .
C6 C7 1.425(4) .
C6 C12 1.534(4) .
C6T H6T 0.9500 .
O7 H7O 0.76(4) .
C7T H7TA 0.9800 .
C7T H7TB 0.9800 .
C7T H7TC 0.9800 .
O8 C109 1.413(3) .
C8 C10 1.527(4) .
C8 C11 1.531(4) .
C8 C9 1.531(4) .
C8T C13T 1.348(7) .
C8T C9T 1.449(7) .
C8T C14T 1.502(7) .
O9 C73 1.345(3) .
C9 H9A 0.9800 .
C9 H9B 0.9800 .
C9 H9C 0.9800 .
C9T C10T 1.402(6) .
C9T H9T 0.9500 .
O10 C93 1.346(3) .
C10 H10A 0.9800 .
C10 H10B 0.9800 .
C10 H10C 0.9800 .
C10T C11T 1.410(7) .
C10T H10T 0.9500 .
O11 H11O 0.70(4) .
C11 H11A 0.9800 .
C11 H11B 0.9800 .
C11 H11C 0.9800 .
C11T C12T 1.353(6) .
C11T H11T 0.9500 .
O12 C112 1.412(3) .
C12 C15 1.530(4) .
C12 C13 1.536(4) .
C12 C14 1.542(4) .
C12T C13T 1.425(7) .
C12T H12T 0.9500 .
C13 H13A 0.9800 .
C13 H13B 0.9800 .
C13 H13C 0.9800 .
C13T H13T 0.9500 .
C14 H14A 0.9800 .
C14 H14B 0.9800 .
C14 H14C 0.9800 .
C14T H14D 0.9800 .
C14T H14E 0.9800 .
C14T H14F 0.9800 .
C15 H15A 0.9800 .
C15 H15B 0.9800 .
C15 H15C 0.9800 .
C15T C16T 1.383(4) .
C15T C20T 1.394(4) .
C15T C21T 1.505(5) .
C16 C21 1.391(4) .
C16 C17 1.393(4) .
C16T C17T 1.383(5) .
C16T H16T 0.9500 .
C17 C18 1.378(4) .
C17 H17 0.9500 .
C17T C18T 1.375(5) .
C17T H17T 0.9500 .
C18 C19 1.408(4) .
C18 H18 0.9500 .
C18T C19T 1.380(4) .
C18T H18T 0.9500 .
C19 C20 1.378(4) .
C19 H19 0.9500 .
C19T C20T 1.376(4) .
C19T H19T 0.9500 .
C20 C21 1.395(4) .
C20 H20 0.9500 .
C20T H20T 0.9500 .
C21T H21A 0.9800 .
C21T H21B 0.9800 .
C21T H21C 0.9800 .
C22 C27 1.384(4) .
C22 C23 1.407(4) .
C23 C24 1.415(4) .
C24 C25 1.400(4) .
C24 C28 1.532(4) .
C25 C26 1.390(4) .
C25 H25 0.9500 .
C26 C27 1.393(4) .
C26 C32 1.535(4) .
C27 H27 0.9500 .
C28 C31 1.535(4) .
C28 C29 1.537(4) .
C28 C30 1.542(4) .
C29 H29A 0.9800 .
C29 H29B 0.9800 .
C29 H29C 0.9800 .
C30 H30A 0.9800 .
C30 H30B 0.9800 .
C30 H30C 0.9800 .
C31 H31A 0.9800 .
C31 H31B 0.9800 .
C31 H31C 0.9800 .
C32 C34 1.531(4) .
C32 C33 1.532(4) .
C32 C35 1.532(4) .
C33 H33A 0.9800 .
C33 H33B 0.9800 .
C33 H33C 0.9800 .
C34 H34A 0.9800 .
C34 H34B 0.9800 .
C34 H34C 0.9800 .
C35 H35A 0.9800 .
C35 H35B 0.9800 .
C35 H35C 0.9800 .
C37 C38 1.384(4) .
C37 C42 1.409(4) .
C38 C39 1.393(4) .
C38 H38 0.9500 .
C39 C40 1.393(4) .
C39 C43 1.539(4) .
C40 C41 1.393(4) .
C40 H40 0.9500 .
C41 C42 1.422(4) .
C41 C47 1.539(4) .
C43 C46 1.531(4) .
C43 C45 1.533(4) .
C43 C44 1.538(4) .
C44 H44A 0.9800 .
C44 H44B 0.9800 .
C44 H44C 0.9800 .
C45 H45A 0.9800 .
C45 H45B 0.9800 .
C45 H45C 0.9800 .
C46 H46A 0.9800 .
C46 H46B 0.9800 .
C46 H46C 0.9800 .
C47 C50 1.530(4) .
C47 C49 1.533(4) .
C47 C48 1.536(4) .
C48 H48A 0.9800 .
C48 H48B 0.9800 .
C48 H48C 0.9800 .
C49 H49A 0.9800 .
C49 H49B 0.9800 .
C49 H49C 0.9800 .
C50 H50A 0.9800 .
C50 H50B 0.9800 .
C50 H50C 0.9800 .
C51 C52 1.389(4) .
C51 C56 1.393(4) .
C52 C53 1.380(4) .
C52 H52 0.9500 .
C53 C54 1.395(4) .
C53 H53 0.9500 .
C54 C55 1.384(4) .
C54 H54 0.9500 .
C55 C56 1.392(4) .
C55 H55 0.9500 .
C57 C62 1.385(4) .
C57 C58 1.409(4) .
C58 C59 1.413(4) .
C59 C60 1.395(4) .
C59 C63 1.540(4) .
C60 C61 1.389(4) .
C60 H60 0.9500 .
C61 C62 1.392(4) .
C61 C67 1.540(4) .
C62 H62 0.9500 .
C63 C66 1.530(4) .
C63 C65 1.535(4) .
C63 C64 1.541(4) .
C64 H64A 0.9800 .
C64 H64B 0.9800 .
C64 H64C 0.9800 .
C65 H65A 0.9800 .
C65 H65B 0.9800 .
C65 H65C 0.9800 .
C66 H66A 0.9800 .
C66 H66B 0.9800 .
C66 H66C 0.9800 .
C67 C69 1.531(4) .
C67 C70 1.536(4) .
C67 C68 1.537(4) .
C68 H68A 0.9800 .
C68 H68B 0.9800 .
C68 H68C 0.9800 .
C69 H69A 0.9800 .
C69 H69B 0.9800 .
C69 H69C 0.9800 .
C70 H70A 0.9800 .
C70 H70B 0.9800 .
C70 H70C 0.9800 .
C72 C77 1.385(4) .
C72 C73 1.402(4) .
C73 C74 1.419(4) .
C74 C75 1.394(4) .
C74 C78 1.538(4) .
C75 C76 1.397(4) .
C75 H75 0.9500 .
C76 C77 1.384(4) .
C76 C82 1.535(4) .
C77 H77 0.9500 .
C78 C79 1.526(4) .
C78 C81 1.536(4) .
C78 C80 1.537(4) .
C79 H79A 0.9800 .
C79 H79B 0.9800 .
C79 H79C 0.9800 .
C80 H80A 0.9800 .
C80 H80B 0.9800 .
C80 H80C 0.9800 .
C81 H81A 0.9800 .
C81 H81B 0.9800 .
C81 H81C 0.9800 .
C82 C85 1.525(4) .
C82 C84 1.530(4) .
C82 C83 1.531(4) .
C83 H83A 0.9800 .
C83 H83B 0.9800 .
C83 H83C 0.9800 .
C84 H84A 0.9800 .
C84 H84B 0.9800 .
C84 H84C 0.9800 .
C85 H85A 0.9800 .
C85 H85B 0.9800 .
C85 H85C 0.9800 .
C86 C91 1.391(4) .
C86 C87 1.393(4) .
C87 C88 1.376(4) .
C87 H87 0.9500 .
C88 C89 1.396(4) .
C88 H88 0.9500 .
C89 C90 1.379(4) .
C89 H89 0.9500 .
C90 C91 1.396(4) .
C90 H90 0.9500 .
C92 C97 1.379(4) .
C92 C93 1.410(4) .
C93 C94 1.413(4) .
C94 C95 1.396(4) .
C94 C98 1.535(4) .
C95 C96 1.396(4) .
C95 H95 0.9500 .
C96 C97 1.389(4) .
C96 C102 1.539(4) .
C97 H97 0.9500 .
C98 C100 1.529(4) .
C98 C99 1.540(4) .
C98 C101 1.543(4) .
C99 H99A 0.9800 .
C99 H99B 0.9800 .
C99 H99C 0.9800 .
C100 H10D 0.9800 .
C100 H10E 0.9800 .
C100 H10F 0.9800 .
C101 H10G 0.9800 .
C101 H10H 0.9800 .
C101 H10I 0.9800 .
C102 C14A 1.472(10) .
C102 C103 1.509(5) .
C102 C105 1.517(5) .
C102 C13A 1.520(10) .
C102 C104 1.554(5) .
C102 C15A 1.588(10) .
C103 H10J 0.9800 .
C103 H10K 0.9800 .
C103 H10L 0.9800 .
C104 H10M 0.9800 .
C104 H10N 0.9800 .
C104 H10O 0.9800 .
C105 H10P 0.9800 .
C105 H10Q 0.9800 .
C105 H10R 0.9800 .
C13A H13D 0.9800 .
C13A H13E 0.9800 .
C13A H13F 0.9800 .
C14A H14G 0.9800 .
C14A H14H 0.9800 .
C14A H14I 0.9800 .
C15A H15D 0.9800 .
C15A H15E 0.9800 .
C15A H15F 0.9800 .
C106 C108 1.513(4) .
C106 C107 1.513(4) .
C106 H106 1.0000 .
C107 H10S 0.9800 .
C107 H10U 0.9800 .
C107 H10V 0.9800 .
C108 H10W 0.9800 .
C108 H10X 0.9800 .
C108 H10Y 0.9800 .
C109 C111 1.512(4) .
C109 C110 1.515(4) .
C109 H109 1.0000 .
C110 H11D 0.9800 .
C110 H11E 0.9800 .
C110 H11F 0.9800 .
C111 H11G 0.9800 .
C111 H11H 0.9800 .
C111 H11I 0.9800 .
C112 C114 1.508(4) .
C112 C113 1.515(4) .
C112 H112 1.0000 .
C113 H11J 0.9800 .
C113 H11K 0.9800 .
C113 H11L 0.9800 .
C114 H11N 0.9800 .
C114 H11M 0.9800 .
C114 H11P 0.9800 .

loop_
_geom_torsion_atom_site_label_1
_geom_torsion_atom_site_label_2
_geom_torsion_atom_site_label_3
_geom_torsion_atom_site_label_4
_geom_torsion
C16 N1 C1 N2 -1.4(3)
C2 N1 C1 N2 -178.0(2)
C16 N1 C1 Zr1 153.98(19)
C2 N1 C1 Zr1 -22.6(3)
N1 C1 N2 C21 1.1(3)
Zr1 C1 N2 C21 -154.06(18)
N1 C1 N2 C22 174.9(2)
Zr1 C1 N2 C22 19.8(3)
C1 N1 C2 C7 39.6(4)
C16 N1 C2 C7 -136.5(3)
C1 N1 C2 C3 -140.8(3)
C16 N1 C2 C3 43.2(4)
C6T C1T C2T C3T -0.2(5)
C7T C1T C2T C3T 179.3(3)
C7 C2 C3 C4 2.5(4)
N1 C2 C3 C4 -177.2(2)
C1T C2T C3T C4T 0.9(5)
C2 C3 C4 C5 0.0(4)
C2 C3 C4 C8 178.9(2)
C2T C3T C4T C5T -0.6(6)
C3 C4 C5 C6 -1.9(4)
C8 C4 C5 C6 179.3(2)
C3T C4T C5T C6T -0.4(6)
C4 C5 C6 C7 1.2(4)
C4 C5 C6 C12 -178.6(2)
C2T C1T C6T C5T -0.8(5)
C7T C1T C6T C5T 179.7(3)
C4T C5T C6T C1T 1.1(6)
Zr1 O1 C7 C2 -54.4(3)
Zr1 O1 C7 C6 124.2(2)
C3 C2 C7 O1 175.5(2)
N1 C2 C7 O1 -4.9(4)
C3 C2 C7 C6 -3.1(4)
N1 C2 C7 C6 176.5(2)
C5 C6 C7 O1 -177.3(2)
C12 C6 C7 O1 2.5(4)
C5 C6 C7 C2 1.3(4)
C12 C6 C7 C2 -178.9(2)
C3 C4 C8 C10 -107.2(3)
C5 C4 C8 C10 71.6(3)
C3 C4 C8 C11 131.8(3)
C5 C4 C8 C11 -49.4(3)
C3 C4 C8 C9 12.1(4)
C5 C4 C8 C9 -169.1(2)
C13T C8T C9T C10T 0.1(6)
C14T C8T C9T C10T 177.6(4)
C8T C9T C10T C11T 0.8(6)
C9T C10T C11T C12T -1.3(7)
C5 C6 C12 C15 -121.7(3)
C7 C6 C12 C15 58.5(3)
C5 C6 C12 C13 -1.6(4)
C7 C6 C12 C13 178.6(3)
C5 C6 C12 C14 117.7(3)
C7 C6 C12 C14 -62.1(3)
C10T C11T C12T C13T 0.9(6)
C9T C8T C13T C12T -0.5(7)
C14T C8T C13T C12T -177.8(4)
C11T C12T C13T C8T 0.0(7)
C1 N1 C16 C21 1.2(3)
C2 N1 C16 C21 177.6(2)
C1 N1 C16 C17 -173.2(3)
C2 N1 C16 C17 3.2(5)
C20T C15T C16T C17T -0.6(4)
C21T C15T C16T C17T 178.4(3)
C21 C16 C17 C18 1.9(5)
N1 C16 C17 C18 175.6(3)
C15T C16T C17T C18T -0.3(5)
C16 C17 C18 C19 -0.1(5)
C16T C17T C18T C19T 0.7(5)
C17 C18 C19 C20 -1.9(5)
C17T C18T C19T C20T -0.2(5)
C18 C19 C20 C21 2.1(4)
C18T C19T C20T C15T -0.6(5)
C16T C15T C20T C19T 1.0(4)
C21T C15T C20T C19T -178.0(3)
C17 C16 C21 C20 -1.7(4)
N1 C16 C21 C20 -176.9(2)
C17 C16 C21 N2 174.6(3)
N1 C16 C21 N2 -0.5(3)
C19 C20 C21 C16 -0.3(4)
C19 C20 C21 N2 -175.6(3)
C1 N2 C21 C16 -0.3(3)
C22 N2 C21 C16 -174.0(2)
C1 N2 C21 C20 175.4(3)
C22 N2 C21 C20 1.8(5)
C1 N2 C22 C27 143.6(3)
C21 N2 C22 C27 -43.5(4)
C1 N2 C22 C23 -37.7(4)
C21 N2 C22 C23 135.3(3)
Zr1 O2 C23 C22 53.9(3)
Zr1 O2 C23 C24 -125.5(2)
C27 C22 C23 O2 -176.1(2)
N2 C22 C23 O2 5.2(4)
C27 C22 C23 C24 3.3(4)
N2 C22 C23 C24 -175.4(2)
O2 C23 C24 C25 178.1(2)
C22 C23 C24 C25 -1.3(4)
O2 C23 C24 C28 -2.4(4)
C22 C23 C24 C28 178.1(2)
C23 C24 C25 C26 -0.4(4)
C28 C24 C25 C26 -179.9(2)
C24 C25 C26 C27 0.3(4)
C24 C25 C26 C32 179.2(2)
C23 C22 C27 C26 -3.5(4)
N2 C22 C27 C26 175.2(2)
C25 C26 C27 C22 1.7(4)
C32 C26 C27 C22 -177.3(2)
C25 C24 C28 C31 3.5(4)
C23 C24 C28 C31 -175.9(2)
C25 C24 C28 C29 122.9(3)
C23 C24 C28 C29 -56.5(3)
C25 C24 C28 C30 -115.6(3)
C23 C24 C28 C30 65.0(3)
C25 C26 C32 C34 -125.6(3)
C27 C26 C32 C34 53.3(3)
C25 C26 C32 C33 -5.9(4)
C27 C26 C32 C33 173.0(2)
C25 C26 C32 C35 114.8(3)
C27 C26 C32 C35 -66.3(3)
C51 N3 C36 N4 0.8(3)
C37 N3 C36 N4 175.6(2)
C51 N3 C36 Zr2 -153.34(17)
C37 N3 C36 Zr2 21.5(3)
C56 N4 C36 N3 -1.3(3)
C57 N4 C36 N3 -175.3(2)
C56 N4 C36 Zr2 152.88(17)
C57 N4 C36 Zr2 -21.1(3)
C36 N3 C37 C38 143.2(2)
C51 N3 C37 C38 -42.7(3)
C36 N3 C37 C42 -38.1(3)
C51 N3 C37 C42 135.9(2)
C42 C37 C38 C39 -2.3(4)
N3 C37 C38 C39 176.2(2)
C37 C38 C39 C40 1.7(4)
C37 C38 C39 C43 -177.8(2)
C38 C39 C40 C41 -0.2(4)
C43 C39 C40 C41 179.3(2)
C39 C40 C41 C42 -0.8(4)
C39 C40 C41 C47 -179.9(2)
Zr2 O5 C42 C37 57.0(3)
Zr2 O5 C42 C41 -122.5(2)
C38 C37 C42 O5 -178.3(2)
N3 C37 C42 O5 3.1(3)
C38 C37 C42 C41 1.2(4)
N3 C37 C42 C41 -177.3(2)
C40 C41 C42 O5 179.8(2)
C47 C41 C42 O5 -1.1(4)
C40 C41 C42 C37 0.3(4)
C47 C41 C42 C37 179.4(2)
C40 C39 C43 C46 116.0(3)
C38 C39 C43 C46 -64.5(3)
C40 C39 C43 C45 -4.8(4)
C38 C39 C43 C45 174.7(2)
C40 C39 C43 C44 -124.7(3)
C38 C39 C43 C44 54.8(3)
C40 C41 C47 C50 -1.7(4)
C42 C41 C47 C50 179.2(2)
C40 C41 C47 C49 118.6(3)
C42 C41 C47 C49 -60.5(3)
C40 C41 C47 C48 -120.7(3)
C42 C41 C47 C48 60.2(3)
C36 N3 C51 C52 174.6(3)
C37 N3 C51 C52 0.0(4)
C36 N3 C51 C56 0.1(3)
C37 N3 C51 C56 -174.6(2)
C56 C51 C52 C53 -0.6(4)
N3 C51 C52 C53 -174.5(3)
C51 C52 C53 C54 1.4(4)
C52 C53 C54 C55 -0.8(4)
C53 C54 C55 C56 -0.6(4)
C54 C55 C56 C51 1.5(4)
C54 C55 C56 N4 175.4(3)
C52 C51 C56 C55 -0.9(4)
N3 C51 C56 C55 174.5(2)
C52 C51 C56 N4 -176.2(2)
N3 C51 C56 N4 -0.9(3)
C36 N4 C56 C55 -173.2(3)
C57 N4 C56 C55 0.7(4)
C36 N4 C56 C51 1.4(3)
C57 N4 C56 C51 175.3(2)
C36 N4 C57 C62 -144.4(2)
C56 N4 C57 C62 42.4(4)
C36 N4 C57 C58 37.4(3)
C56 N4 C57 C58 -135.7(2)
Zr2 O6 C58 C57 -53.7(3)
Zr2 O6 C58 C59 125.4(2)
C62 C57 C58 O6 177.6(2)
N4 C57 C58 O6 -4.4(3)
C62 C57 C58 C59 -1.6(4)
N4 C57 C58 C59 176.5(2)
O6 C58 C59 C60 -179.8(2)
C57 C58 C59 C60 -0.7(3)
O6 C58 C59 C63 0.8(4)
C57 C58 C59 C63 180.0(2)
C58 C59 C60 C61 1.7(4)
C63 C59 C60 C61 -178.9(2)
C59 C60 C61 C62 -0.5(4)
C59 C60 C61 C67 -180.0(2)
C58 C57 C62 C61 2.8(4)
N4 C57 C62 C61 -175.2(2)
C60 C61 C62 C57 -1.7(4)
C67 C61 C62 C57 177.7(2)
C60 C59 C63 C66 -0.9(3)
C58 C59 C63 C66 178.4(2)
C60 C59 C63 C65 -120.6(3)
C58 C59 C63 C65 58.8(3)
C60 C59 C63 C64 118.4(3)
C58 C59 C63 C64 -62.2(3)
C60 C61 C67 C69 123.7(3)
C62 C61 C67 C69 -55.7(3)
C60 C61 C67 C70 -116.4(3)
C62 C61 C67 C70 64.2(3)
C60 C61 C67 C68 3.8(4)
C62 C61 C67 C68 -175.6(2)
C86 N5 C71 N6 -1.7(3)
C72 N5 C71 N6 -178.5(2)
C86 N5 C71 Zr3 152.11(17)
C72 N5 C71 Zr3 -24.7(3)
C91 N6 C71 N5 1.6(3)
C92 N6 C71 N5 -179.5(2)
C91 N6 C71 Zr3 -151.92(18)
C92 N6 C71 Zr3 26.9(3)
C71 N5 C72 C77 -138.8(3)
C86 N5 C72 C77 44.8(4)
C71 N5 C72 C73 40.9(3)
C86 N5 C72 C73 -135.4(3)
Zr3 O9 C73 C72 -55.5(3)
Zr3 O9 C73 C74 124.1(2)
C77 C72 C73 O9 175.9(2)
N5 C72 C73 O9 -3.9(3)
C77 C72 C73 C74 -3.7(4)
N5 C72 C73 C74 176.5(2)
O9 C73 C74 C75 -178.0(2)
C72 C73 C74 C75 1.6(3)
O9 C73 C74 C78 3.0(4)
C72 C73 C74 C78 -177.4(2)
C73 C74 C75 C76 1.5(4)
C78 C74 C75 C76 -179.6(2)
C74 C75 C76 C77 -2.4(4)
C74 C75 C76 C82 -179.3(2)
C75 C76 C77 C72 0.3(4)
C82 C76 C77 C72 177.1(2)
C73 C72 C77 C76 2.8(4)
N5 C72 C77 C76 -177.5(2)
C75 C74 C78 C79 0.0(3)
C73 C74 C78 C79 178.9(2)
C75 C74 C78 C81 -119.1(3)
C73 C74 C78 C81 59.8(3)
C75 C74 C78 C80 119.8(3)
C73 C74 C78 C80 -61.3(3)
C77 C76 C82 C85 139.0(3)
C75 C76 C82 C85 -44.3(3)
C77 C76 C82 C84 -100.8(3)
C75 C76 C82 C84 75.9(3)
C77 C76 C82 C83 18.3(4)
C75 C76 C82 C83 -165.0(3)
C71 N5 C86 C91 1.2(3)
C72 N5 C86 C91 177.9(2)
C71 N5 C86 C87 -175.0(3)
C72 N5 C86 C87 1.7(4)
C91 C86 C87 C88 0.7(4)
N5 C86 C87 C88 176.4(3)
C86 C87 C88 C89 -1.5(4)
C87 C88 C89 C90 1.1(4)
C88 C89 C90 C91 0.2(4)
C87 C86 C91 N6 176.5(2)
N5 C86 C91 N6 -0.2(3)
C87 C86 C91 C90 0.5(4)
N5 C86 C91 C90 -176.2(2)
C71 N6 C91 C86 -0.9(3)
C92 N6 C91 C86 -179.7(2)
C71 N6 C91 C90 174.4(3)
C92 N6 C91 C90 -4.4(5)
C89 C90 C91 C86 -0.9(4)
C89 C90 C91 N6 -175.7(3)
C71 N6 C92 C97 136.9(3)
C91 N6 C92 C97 -44.4(4)
C71 N6 C92 C93 -41.5(3)
C91 N6 C92 C93 137.2(3)
Zr3 O10 C93 C92 58.4(3)
Zr3 O10 C93 C94 -120.7(2)
C97 C92 C93 O10 -175.6(2)
N6 C92 C93 O10 2.8(3)
C97 C92 C93 C94 3.6(4)
N6 C92 C93 C94 -178.0(2)
O10 C93 C94 C95 176.4(2)
C92 C93 C94 C95 -2.8(4)
O10 C93 C94 C98 -4.9(4)
C92 C93 C94 C98 176.0(2)
C93 C94 C95 C96 0.1(4)
C98 C94 C95 C96 -178.7(2)
C94 C95 C96 C97 1.9(4)
C94 C95 C96 C102 -177.6(2)
C93 C92 C97 C96 -1.6(4)
N6 C92 C97 C96 -180.0(2)
C95 C96 C97 C92 -1.1(4)
C102 C96 C97 C92 178.4(2)
C95 C94 C98 C100 0.4(3)
C93 C94 C98 C100 -178.3(2)
C95 C94 C98 C99 -119.5(3)
C93 C94 C98 C99 61.8(3)
C95 C94 C98 C101 120.2(3)
C93 C94 C98 C101 -58.6(3)
C97 C96 C102 C14A 119.7(6)
C95 C96 C102 C14A -60.8(7)
C97 C96 C102 C103 -62.5(3)
C95 C96 C102 C103 117.0(3)
C97 C96 C102 C105 59.2(4)
C95 C96 C102 C105 -121.3(3)
C97 C96 C102 C13A -114.4(6)
C95 C96 C102 C13A 65.1(6)
C97 C96 C102 C104 177.7(3)
C95 C96 C102 C104 -2.8(4)
C97 C96 C102 C15A 0.1(6)
C95 C96 C102 C15A 179.7(6)
Zr1 O4 C106 C107 55.8(11)
Zr2 O8 C109 C111 -155.2(7)
Zr2 O8 C109 C110 -32.8(9)
Zr3 O12 C112 C114 146.8(5)
Zr3 O12 C112 C113 -89.4(6)
